data_4104772
loop_
_publ_author_name
'Mathieu Branca'
'S\'ebastien Pena'
'R\'egis Guillot'
'Didier Gori'
'Val\'erie Alezra'
'Cyrille Kouklovsky'

_publ_contact_author_address
;Laboratoire de Chimie des Proc\'ed\'es et Substances Naturelles,
ICMMO, 
CNRS UMR 8182,
B\^at 410, 
Univ. Paris-Sud,
F-91405 Orsay. 
;
_publ_contact_author_email valezra@icmo.u-psud.fr
_publ_contact_author_fax '(00) 33 1 69 15 46 7'
_publ_contact_author_name 'Val\'erie Alezra'
_publ_contact_author_phone '(00) 33 1 69 15 76 5'
_publ_section_title
;
 Memory of Chirality of Tertiary Aromatic Amides: A Simple and Efficient
 Method for the Enantioselective Synthesis of Quaternary \a-Amino Acids
;
_journal_name_full 'Journal of the American Chemical Society'
_journal_page_first 10711
_journal_page_last 10718
_journal_paper_doi 10.1021/ja9039604
_journal_volume 131
_journal_year 2009
_chemical_absolute_configuration ad
_chemical_formula_moiety 'C19 H21 N O3 S'
_chemical_formula_sum 'C19 H21 N O3 S'
_chemical_formula_weight 343.45
_space_group_IT_number 1
_symmetry_cell_setting triclinic
_symmetry_Int_Tables_number 1
_symmetry_space_group_name_Hall 'P 1'
_symmetry_space_group_name_H-M 'P 1'
_atom_sites_solution_hydrogens geom
_atom_sites_solution_primary direct
_atom_sites_solution_secondary difmap
_audit_creation_method SHELXL-97
_cell_angle_alpha 75.136(2)
_cell_angle_beta 82.376(2)
_cell_angle_gamma 88.422(2)
_cell_formula_units_Z 8
_cell_length_a 7.6288(3)
_cell_length_b 19.7515(10)
_cell_length_c 24.0280(10)
_cell_measurement_reflns_used 8096
_cell_measurement_temperature 100(1)
_cell_measurement_theta_max 27.29
_cell_measurement_theta_min 2.40
_cell_volume 3468.4(3)
_computing_cell_refinement 'Bruker SMART'
_computing_data_collection 'Bruker SMART'
_computing_data_reduction 'Bruker SAINT'
_computing_structure_refinement 'SHELXL-97 (Sheldrick, 1997)'
_computing_structure_solution 'SHELXS-97 (Sheldrick, 1997)'
_diffrn_ambient_temperature 100(1)
_diffrn_measured_fraction_theta_full 0.949
_diffrn_measured_fraction_theta_max 0.909
_diffrn_measurement_device_type 'CCD area detector'
_diffrn_measurement_method 'phi and omega scans'
_diffrn_radiation_monochromator graphite
_diffrn_radiation_probe x-ray
_diffrn_radiation_type MoK\a
_diffrn_radiation_wavelength 0.71073
_diffrn_reflns_av_R_equivalents 0.0281
_diffrn_reflns_av_sigmaI/netI 0.0508
_diffrn_reflns_limit_h_max 7
_diffrn_reflns_limit_h_min -9
_diffrn_reflns_limit_k_max 25
_diffrn_reflns_limit_k_min -25
_diffrn_reflns_limit_l_max 31
_diffrn_reflns_limit_l_min -31
_diffrn_reflns_number 49122
_diffrn_reflns_theta_full 25.00
_diffrn_reflns_theta_max 27.79
_diffrn_reflns_theta_min 0.88
_diffrn_source 'fine-focus sealed tube'
_diffrn_source_type 'kappa X8 APEX II Bruker ICMMO'
_exptl_absorpt_coefficient_mu 0.203
_exptl_absorpt_correction_T_max 0.991
_exptl_absorpt_correction_T_min 0.947
_exptl_absorpt_correction_type psi-scan
_exptl_absorpt_process_details SADABS
_exptl_crystal_colour colorless
_exptl_crystal_density_diffrn 1.315
_exptl_crystal_description plate
_exptl_crystal_F_000 1456
_exptl_crystal_size_max 0.320
_exptl_crystal_size_mid 0.210
_exptl_crystal_size_min 0.040
_refine_diff_density_max 0.731
_refine_diff_density_min -0.362
_refine_diff_density_rms 0.068
_refine_ls_abs_structure_details 'Flack H D (1983), Acta Cryst. A39, 876-881'
_refine_ls_abs_structure_Flack 0.04(4)
_refine_ls_extinction_method none
_refine_ls_goodness_of_fit_ref 1.043
_refine_ls_hydrogen_treatment constr
_refine_ls_matrix_type full
_refine_ls_number_parameters 1729
_refine_ls_number_reflns 25911
_refine_ls_number_restraints 3
_refine_ls_restrained_S_all 1.043
_refine_ls_R_factor_all 0.0617
_refine_ls_R_factor_gt 0.0511
_refine_ls_shift/su_max 0.001
_refine_ls_shift/su_mean 0.000
_refine_ls_structure_factor_coef Fsqd
_refine_ls_weighting_details 'calc w=1/[\s^2^(Fo^2^)+(0.0594P)^2^+2.5482P] where P=(Fo^2^+2Fc^2^)/3'
_refine_ls_weighting_scheme calc
_refine_ls_wR_factor_gt 0.1227
_refine_ls_wR_factor_ref 0.1286
_reflns_number_gt 22391
_reflns_number_total 25911
_reflns_threshold_expression >2sigma(I)
_cod_data_source_file ja9039604_si_005.cif
_cod_data_source_block 802GuillotICMMO
_cod_database_code 4104772

loop_
_symmetry_equiv_pos_as_xyz
'x, y, z'

loop_
_atom_site_label
_atom_site_type_symbol
_atom_site_fract_x
_atom_site_fract_y
_atom_site_fract_z
_atom_site_U_iso_or_equiv
_atom_site_adp_type
_atom_site_occupancy
_atom_site_symmetry_multiplicity
_atom_site_calc_flag
_atom_site_refinement_flags
C20 C 0.3310(6) 0.6847(2) 0.55471(17) 0.0304(9) Uani 1 1 d .
H20A H 0.3012 0.6360 0.5707 0.046 Uiso 1 1 calc R
H20B H 0.4539 0.6891 0.5391 0.046 Uiso 1 1 calc R
H20C H 0.2602 0.7044 0.5244 0.046 Uiso 1 1 calc R
C129 C 0.4600(5) 0.29527(19) 0.76241(16) 0.0291(9) Uani 1 1 d .
H12A H 0.3655 0.3051 0.7898 0.044 Uiso 1 1 calc R
H12B H 0.4476 0.2482 0.7592 0.044 Uiso 1 1 calc R
H12C H 0.4555 0.3275 0.7252 0.044 Uiso 1 1 calc R
C160 C 1.0793(6) 0.5909(2) 0.7500(2) 0.0496(13) Uani 1 1 d .
H16A H 1.0560 0.6391 0.7321 0.074 Uiso 1 1 calc R
H16B H 1.1867 0.5879 0.7672 0.074 Uiso 1 1 calc R
H16C H 0.9831 0.5720 0.7794 0.074 Uiso 1 1 calc R
C180 C 0.6564(6) 0.25364(18) 0.84116(15) 0.0313(9) Uani 1 1 d .
H18A H 0.5656 0.2623 0.8702 0.047 Uiso 1 1 calc R
H18B H 0.7703 0.2611 0.8515 0.047 Uiso 1 1 calc R
H18C H 0.6473 0.2061 0.8387 0.047 Uiso 1 1 calc R
C291 C 0.5800(7) 0.0997(2) 0.7457(2) 0.0522(14) Uani 1 1 d .
H29A H 0.5575 0.1477 0.7271 0.078 Uiso 1 1 calc R
H29B H 0.6819 0.0973 0.7656 0.078 Uiso 1 1 calc R
H29C H 0.4792 0.0804 0.7731 0.078 Uiso 1 1 calc R
C370 C 0.8310(6) 0.1823(2) 0.54844(18) 0.0356(10) Uani 1 1 d .
H37A H 0.8052 0.1331 0.5624 0.053 Uiso 1 1 calc R
H37B H 0.9519 0.1889 0.5309 0.053 Uiso 1 1 calc R
H37C H 0.7545 0.2034 0.5202 0.053 Uiso 1 1 calc R
C420 C 0.7392(4) 0.91692(15) 0.32791(12) 0.0140(7) Uani 1 1 d .
H420 H 0.7443 0.8824 0.3651 0.017 Uiso 1 1 calc R
C421 C 0.4929(5) 0.99860(15) 0.32519(13) 0.0147(7) Uani 1 1 d .
C425 C 0.8599(5) 0.89213(16) 0.28124(13) 0.0176(7) Uani 1 1 d .
H42C H 0.9815 0.8985 0.2868 0.021 Uiso 1 1 calc R
H42D H 0.8404 0.8423 0.2875 0.021 Uiso 1 1 calc R
C426 C 0.8388(5) 0.92746(16) 0.21902(14) 0.0200(7) Uani 1 1 d .
H42A H 0.7149 0.9266 0.2140 0.024 Uiso 1 1 calc R
H42B H 0.9036 0.9013 0.1940 0.024 Uiso 1 1 calc R
C460 C 0.9031(7) 1.0329(2) 0.12064(16) 0.0394(11) Uani 1 1 d .
H46G H 0.9410 1.0800 0.1013 0.059 Uiso 1 1 calc R
H46H H 0.7831 1.0266 0.1149 0.059 Uiso 1 1 calc R
H46I H 0.9779 1.0006 0.1049 0.059 Uiso 1 1 calc R
C461 C 0.3619(5) 0.99258(18) 0.37894(14) 0.0217(8) Uani 1 1 d .
H46D H 0.2542 0.9718 0.3743 0.033 Uiso 1 1 calc R
H46E H 0.3379 1.0383 0.3849 0.033 Uiso 1 1 calc R
H46F H 0.4103 0.9637 0.4119 0.033 Uiso 1 1 calc R
C463 C 0.4306(5) 1.04359(17) 0.27094(15) 0.0242(8) Uani 1 1 d .
H46A H 0.3251 1.0236 0.2639 0.036 Uiso 1 1 calc R
H46B H 0.5210 1.0461 0.2386 0.036 Uiso 1 1 calc R
H46C H 0.4060 1.0899 0.2757 0.036 Uiso 1 1 calc R
C490 C 0.7920(5) 0.98809(16) 0.33442(12) 0.0147(7) Uani 1 1 d .
C510 C 0.0637(5) 0.40077(16) 0.00241(14) 0.0173(7) Uani 1 1 d .
C520 C 0.1418(5) 0.28232(16) -0.00988(13) 0.0175(7) Uani 1 1 d .
C521 C 0.0478(5) 0.28879(19) -0.06211(15) 0.0246(8) Uani 1 1 d .
H52D H -0.0666 0.3090 -0.0557 0.037 Uiso 1 1 calc R
H52E H 0.0342 0.2432 -0.0683 0.037 Uiso 1 1 calc R
H52F H 0.1158 0.3182 -0.0956 0.037 Uiso 1 1 calc R
C522 C 0.0484(6) 0.23666(18) 0.04530(15) 0.0280(9) Uani 1 1 d .
H52A H -0.0662 0.2556 0.0539 0.042 Uiso 1 1 calc R
H52B H 0.1163 0.2349 0.0765 0.042 Uiso 1 1 calc R
H52C H 0.0353 0.1902 0.0408 0.042 Uiso 1 1 calc R
C530 C 0.4471(5) 0.29463(17) -0.02161(13) 0.0192(8) Uani 1 1 d .
C540 C 0.3785(5) 0.36459(16) -0.01432(13) 0.0166(7) Uani 1 1 d .
H540 H 0.4069 0.3992 -0.0516 0.020 Uiso 1 1 calc R
C541 C 0.4606(5) 0.38974(17) 0.03144(14) 0.0204(7) Uani 1 1 d .
H54C H 0.5879 0.3846 0.0244 0.024 Uiso 1 1 calc R
H54D H 0.4365 0.4393 0.0260 0.024 Uiso 1 1 calc R
C545 C 0.3984(5) 0.35262(18) 0.09454(15) 0.0240(8) Uani 1 1 d .
H54A H 0.2703 0.3498 0.1004 0.029 Uiso 1 1 calc R
H54B H 0.4344 0.3798 0.1195 0.029 Uiso 1 1 calc R
C580 C 0.4170(6) 0.2462(2) 0.19199(16) 0.0389(11) Uani 1 1 d .
H58A H 0.4546 0.2000 0.2102 0.058 Uiso 1 1 calc R
H58B H 0.2904 0.2487 0.1990 0.058 Uiso 1 1 calc R
H58C H 0.4685 0.2797 0.2079 0.058 Uiso 1 1 calc R
C687 C 0.9671(5) 0.74649(19) 0.20303(14) 0.0263(8) Uani 1 1 d .
H68A H 1.0453 0.7388 0.2322 0.039 Uiso 1 1 calc R
H68B H 0.9385 0.7025 0.1963 0.039 Uiso 1 1 calc R
H68C H 0.8607 0.7682 0.2160 0.039 Uiso 1 1 calc R
C690 C 0.9042(5) 0.80863(18) 0.09066(13) 0.0196(7) Uani 1 1 d .
H69A H 0.8950 0.7647 0.0802 0.024 Uiso 1 1 calc R
H69B H 0.7911 0.8178 0.1110 0.024 Uiso 1 1 calc R
C780 C 0.9715(4) 0.28171(16) 0.27982(13) 0.0139(6) Uani 1 1 d .
C790 C 1.3684(5) 0.46910(17) 0.22358(13) 0.0184(7) Uani 1 1 d .
H79A H 1.3506 0.5132 0.2342 0.022 Uiso 1 1 calc R
H79B H 1.2703 0.4616 0.2039 0.022 Uiso 1 1 calc R
C798 C 1.5160(5) 0.53094(18) 0.11107(14) 0.0259(8) Uani 1 1 d .
H79C H 1.6162 0.5371 0.0815 0.039 Uiso 1 1 calc R
H79D H 1.4832 0.5754 0.1185 0.039 Uiso 1 1 calc R
H79E H 1.4187 0.5120 0.0983 0.039 Uiso 1 1 calc R
N500 N 0.1884(4) 0.35273(13) -0.00470(11) 0.0157(6) Uani 1 1 d .
O305 O 0.2198(3) 0.38437(11) 0.47119(9) 0.0174(5) Uani 1 1 d .
O400 O 0.2916(3) 0.89535(12) 0.30196(11) 0.0237(6) Uani 1 1 d .
O401 O 0.6523(3) 1.03016(11) 0.33424(9) 0.0172(5) Uani 1 1 d .
O402 O 0.9374(3) 1.00450(12) 0.34017(9) 0.0200(5) Uani 1 1 d .
O500 O -0.0932(4) 0.38608(13) 0.01534(11) 0.0259(6) Uani 1 1 d .
O502 O 0.3138(3) 0.25177(11) -0.02094(10) 0.0200(5) Uani 1 1 d .
O503 O 0.5986(4) 0.27824(13) -0.02836(10) 0.0250(6) Uani 1 1 d .
S200 S 0.61965(14) 0.05073(5) 0.69228(4) 0.0304(2) Uani 1 1 d .
S400 S 0.91707(14) 1.01703(4) 0.19705(4) 0.0254(2) Uani 1 1 d .
S500 S 0.48742(14) 0.26558(5) 0.11475(4) 0.0275(2) Uani 1 1 d .
S600 S 1.07395(13) 0.80294(5) 0.13654(4) 0.0254(2) Uani 1 1 d .
S700 S 1.57223(13) 0.47162(5) 0.17657(4) 0.0275(2) Uani 1 1 d .
C300 C 0.5711(5) 0.18256(18) 0.38574(15) 0.0247(8) Uani 1 1 d .
H300 H 0.6187 0.1618 0.3565 0.030 Uiso 1 1 calc R
C301 C 0.5002(5) 0.14212(17) 0.43806(15) 0.0237(8) Uani 1 1 d .
H301 H 0.5017 0.0936 0.4446 0.028 Uiso 1 1 calc R
C302 C 0.4236(5) 0.17247(16) 0.48304(14) 0.0181(7) Uani 1 1 d .
C303 C 0.3514(5) 0.13103(18) 0.53784(15) 0.0228(8) Uani 1 1 d .
H303 H 0.3488 0.0826 0.5441 0.027 Uiso 1 1 calc R
C304 C 0.2853(5) 0.16010(18) 0.58188(14) 0.0220(8) Uani 1 1 d .
H304 H 0.2426 0.1319 0.6182 0.026 Uiso 1 1 calc R
C305 C 0.2827(5) 0.23410(17) 0.57136(14) 0.0196(7) Uani 1 1 d .
H305 H 0.2368 0.2543 0.6011 0.024 Uiso 1 1 calc R
C306 C 0.3461(5) 0.27638(16) 0.51839(13) 0.0155(7) Uani 1 1 d .
C307 C 0.4231(5) 0.24668(16) 0.47289(13) 0.0163(7) Uani 1 1 d .
C308 C 0.5018(5) 0.28750(16) 0.41793(13) 0.0166(7) Uani 1 1 d .
H308 H 0.5049 0.3360 0.4107 0.020 Uiso 1 1 calc R
C309 C 0.5727(5) 0.25613(17) 0.37573(14) 0.0205(7) Uani 1 1 d .
H309 H 0.6227 0.2836 0.3399 0.025 Uiso 1 1 calc R
C310 C 0.3166(5) 0.35413(17) 0.50692(13) 0.0164(7) Uani 1 1 d .
C312 C 0.5374(5) 0.36069(16) 0.57374(13) 0.0164(7) Uani 1 1 d .
H312 H 0.5025 0.3162 0.6018 0.020 Uiso 1 1 calc R
C313 C 0.7110(5) 0.35160(16) 0.53582(13) 0.0169(7) Uani 1 1 d .
H31A H 0.6864 0.3262 0.5081 0.020 Uiso 1 1 calc R
H31B H 0.7566 0.3975 0.5141 0.020 Uiso 1 1 calc R
C326 C 0.3465(5) 0.46018(16) 0.54262(13) 0.0159(7) Uani 1 1 d .
C350 C 0.5549(5) 0.41682(16) 0.60515(13) 0.0195(7) Uani 1 1 d .
C351 C 0.4138(5) 0.51482(17) 0.48774(15) 0.0245(8) Uani 1 1 d .
H35A H 0.3521 0.5101 0.4566 0.037 Uiso 1 1 calc R
H35B H 0.5382 0.5084 0.4779 0.037 Uiso 1 1 calc R
H35C H 0.3939 0.5607 0.4939 0.037 Uiso 1 1 calc R
C352 C 0.1527(5) 0.46761(17) 0.56266(15) 0.0224(8) Uani 1 1 d .
H35D H 0.0842 0.4614 0.5336 0.034 Uiso 1 1 calc R
H35E H 0.1317 0.5134 0.5689 0.034 Uiso 1 1 calc R
H35F H 0.1189 0.4328 0.5983 0.034 Uiso 1 1 calc R
C360 C 0.8520(5) 0.31272(16) 0.57078(14) 0.0184(7) Uani 1 1 d .
H36A H 0.8739 0.3377 0.5991 0.022 Uiso 1 1 calc R
H36B H 0.9610 0.3134 0.5448 0.022 Uiso 1 1 calc R
C400 C 0.5699(5) 0.66161(16) 0.35706(14) 0.0182(7) Uani 1 1 d .
H400 H 0.5923 0.6138 0.3677 0.022 Uiso 1 1 calc R
C401 C 0.5326(4) 0.69350(16) 0.29986(14) 0.0164(7) Uani 1 1 d .
C402 C 0.5311(5) 0.65411(17) 0.25846(15) 0.0218(8) Uani 1 1 d .
H402 H 0.5517 0.6062 0.2689 0.026 Uiso 1 1 calc R
C403 C 0.4996(5) 0.68593(18) 0.20336(15) 0.0233(8) Uani 1 1 d .
H403 H 0.5009 0.6596 0.1763 0.028 Uiso 1 1 calc R
C404 C 0.4649(5) 0.75852(17) 0.18681(14) 0.0199(7) Uani 1 1 d .
H404 H 0.4442 0.7798 0.1490 0.024 Uiso 1 1 calc R
C405 C 0.4619(5) 0.79735(17) 0.22657(14) 0.0181(7) Uani 1 1 d .
H405 H 0.4364 0.8449 0.2157 0.022 Uiso 1 1 calc R
C406 C 0.4969(4) 0.76638(16) 0.28399(13) 0.0149(7) Uani 1 1 d .
C407 C 0.5011(5) 0.80490(16) 0.32651(13) 0.0158(7) Uani 1 1 d .
C408 C 0.5391(5) 0.77267(16) 0.38104(14) 0.0181(7) Uani 1 1 d .
H408 H 0.5425 0.7987 0.4081 0.022 Uiso 1 1 calc R
C409 C 0.5732(5) 0.70010(16) 0.39644(13) 0.0186(7) Uani 1 1 d .
H409 H 0.5981 0.6785 0.4337 0.022 Uiso 1 1 calc R
C410 C 0.4393(5) 0.88008(16) 0.31393(13) 0.0147(7) Uani 1 1 d .
C700 C 0.9167(5) 0.31801(17) 0.22596(13) 0.0183(7) Uani 1 1 d .
H700 H 0.9027 0.3664 0.2175 0.022 Uiso 1 1 calc R
C701 C 0.8845(5) 0.28259(18) 0.18657(14) 0.0255(8) Uani 1 1 d .
H701 H 0.8485 0.3072 0.1515 0.031 Uiso 1 1 calc R
C702 C 0.9045(5) 0.20986(18) 0.19785(14) 0.0270(9) Uani 1 1 d .
H702 H 0.8808 0.1865 0.1706 0.032 Uiso 1 1 calc R
C703 C 0.9586(5) 0.17342(17) 0.24876(14) 0.0224(8) Uani 1 1 d .
H703 H 0.9725 0.1252 0.2559 0.027 Uiso 1 1 calc R
C704 C 0.9938(5) 0.20779(16) 0.29089(13) 0.0166(7) Uani 1 1 d .
C705 C 1.0484(5) 0.17008(16) 0.34453(14) 0.0183(7) Uani 1 1 d .
H705 H 1.0636 0.1219 0.3518 0.022 Uiso 1 1 calc R
C706 C 1.0789(5) 0.20355(16) 0.38534(14) 0.0179(7) Uani 1 1 d .
H706 H 1.1172 0.1784 0.4198 0.021 Uiso 1 1 calc R
C707 C 1.0524(5) 0.27645(16) 0.37527(13) 0.0164(7) Uani 1 1 d .
H707 H 1.0692 0.2987 0.4039 0.020 Uiso 1 1 calc R
C708 C 1.0023(4) 0.31481(15) 0.32396(13) 0.0139(6) Uani 1 1 d .
C710 C 0.9492(4) 0.38989(16) 0.31767(12) 0.0130(6) Uani 1 1 d .
C711 C 1.0177(4) 0.50187(15) 0.33790(13) 0.0132(6) Uani 1 1 d .
C712 C 0.8846(5) 0.49098(17) 0.39193(14) 0.0192(7) Uani 1 1 d .
H71F H 0.7760 0.4732 0.3848 0.029 Uiso 1 1 calc R
H71G H 0.8629 0.5348 0.4019 0.029 Uiso 1 1 calc R
H71H H 0.9301 0.4580 0.4234 0.029 Uiso 1 1 calc R
C713 C 0.9544(5) 0.55506(17) 0.28649(14) 0.0224(8) Uani 1 1 d .
H71C H 0.8472 0.5383 0.2776 0.034 Uiso 1 1 calc R
H71D H 1.0435 0.5613 0.2534 0.034 Uiso 1 1 calc R
H71E H 0.9326 0.5990 0.2962 0.034 Uiso 1 1 calc R
C714 C 1.2571(4) 0.42004(15) 0.33107(12) 0.0105(6) Uani 1 1 d .
H714 H 1.2648 0.3789 0.3637 0.013 Uiso 1 1 calc R
C715 C 1.3767(4) 0.40918(15) 0.27805(12) 0.0135(6) Uani 1 1 d .
H71A H 1.3431 0.3659 0.2702 0.016 Uiso 1 1 calc R
H71B H 1.4978 0.4043 0.2867 0.016 Uiso 1 1 calc R
C720 C 1.3162(5) 0.48433(15) 0.34742(12) 0.0117(6) Uani 1 1 d .
N300 N 0.3922(4) 0.38769(13) 0.54041(11) 0.0151(6) Uani 1 1 d .
N400 N 0.5554(4) 0.92811(12) 0.31954(10) 0.0136(6) Uani 1 1 d .
N700 N 1.0725(4) 0.43456(12) 0.32480(10) 0.0125(5) Uani 1 1 d .
O300 O 0.6516(4) 0.41757(13) 0.64023(10) 0.0285(6) Uani 1 1 d .
O304 O 0.4434(3) 0.46983(12) 0.58808(9) 0.0222(6) Uani 1 1 d .
O700 O 0.7995(3) 0.40841(12) 0.30947(10) 0.0204(5) Uani 1 1 d .
O702 O 1.1792(3) 0.52837(11) 0.34981(9) 0.0158(5) Uani 1 1 d .
O703 O 1.4600(3) 0.49643(12) 0.35568(10) 0.0194(5) Uani 1 1 d .
S300 S 0.79606(12) 0.22278(4) 0.60835(4) 0.02294(19) Uani 1 1 d .
C500 C -0.0006(5) 0.52303(18) 0.12933(15) 0.0230(8) Uani 1 1 d .
H500 H -0.0465 0.5022 0.1676 0.028 Uiso 1 1 calc R
C501 C 0.0458(5) 0.59482(18) 0.11304(15) 0.0246(8) Uani 1 1 d .
H501 H 0.0296 0.6210 0.1404 0.030 Uiso 1 1 calc R
C502 C 0.1145(5) 0.62586(17) 0.05706(15) 0.0211(8) Uani 1 1 d .
H502 H 0.1436 0.6733 0.0465 0.025 Uiso 1 1 calc R
C503 C 0.1418(5) 0.58630(16) 0.01486(14) 0.0178(7) Uani 1 1 d .
C504 C 0.2161(5) 0.61728(16) -0.04267(14) 0.0202(7) Uani 1 1 d .
H504 H 0.2460 0.6646 -0.0535 0.024 Uiso 1 1 calc R
C505 C 0.2449(5) 0.57896(17) -0.08273(15) 0.0219(8) Uani 1 1 d .
H505 H 0.2949 0.6001 -0.1205 0.026 Uiso 1 1 calc R
C506 C 0.1987(5) 0.50714(17) -0.06691(14) 0.0207(8) Uani 1 1 d .
H506 H 0.2178 0.4811 -0.0944 0.025 Uiso 1 1 calc R
C507 C 0.1262(5) 0.47568(16) -0.01144(14) 0.0177(7) Uani 1 1 d .
C508 C 0.0942(5) 0.51435(16) 0.03151(14) 0.0186(7) Uani 1 1 d .
C509 C 0.0209(5) 0.48387(17) 0.08970(14) 0.0207(7) Uani 1 1 d .
H509 H -0.0126 0.4369 0.1009 0.025 Uiso 1 1 calc R
C600 C 0.6935(5) 1.00021(16) -0.06068(14) 0.0192(7) Uani 1 1 d .
H600 H 0.7336 0.9777 -0.0895 0.023 Uiso 1 1 calc R
C601 C 0.7246(5) 1.07272(17) -0.07043(15) 0.0232(8) Uani 1 1 d .
H601 H 0.7880 1.0974 -0.1052 0.028 Uiso 1 1 calc R
C602 C 0.6627(5) 1.10658(17) -0.02951(15) 0.0235(8) Uani 1 1 d .
H602 H 0.6838 1.1544 -0.0364 0.028 Uiso 1 1 calc R
C603 C 0.5656(5) 1.06981(16) 0.02402(14) 0.0190(7) Uani 1 1 d .
C604 C 0.4923(6) 1.10498(18) 0.06643(15) 0.0283(9) Uani 1 1 d .
H604 H 0.5085 1.1531 0.0595 0.034 Uiso 1 1 calc R
C605 C 0.3993(6) 1.06917(19) 0.11667(15) 0.0323(10) Uani 1 1 d .
H605 H 0.3518 1.0930 0.1439 0.039 Uiso 1 1 calc R
C606 C 0.3734(5) 0.99645(19) 0.12848(15) 0.0282(9) Uani 1 1 d .
H606 H 0.3104 0.9725 0.1635 0.034 Uiso 1 1 calc R
C607 C 0.4406(5) 0.96067(18) 0.08852(14) 0.0229(8) Uani 1 1 d .
H607 H 0.4233 0.9125 0.0967 0.027 Uiso 1 1 calc R
C608 C 0.5362(5) 0.99652(16) 0.03503(14) 0.0176(7) Uani 1 1 d .
C609 C 0.6049(5) 0.96282(16) -0.00925(14) 0.0162(7) Uani 1 1 d .
C610 C 0.5544(5) 0.88773(17) -0.00277(13) 0.0159(7) Uani 1 1 d .
C611 C 0.6524(5) 0.77554(16) -0.02304(13) 0.0157(7) Uani 1 1 d .
C612 C 0.5574(5) 0.72316(17) 0.02849(15) 0.0239(8) Uani 1 1 d .
H61A H 0.4403 0.7396 0.0378 0.036 Uiso 1 1 calc R
H61B H 0.6211 0.7177 0.0612 0.036 Uiso 1 1 calc R
H61C H 0.5502 0.6789 0.0193 0.036 Uiso 1 1 calc R
C613 C 0.5649(5) 0.78710(18) -0.07737(14) 0.0207(7) Uani 1 1 d .
H61D H 0.4476 0.8047 -0.0705 0.031 Uiso 1 1 calc R
H61E H 0.5586 0.7435 -0.0878 0.031 Uiso 1 1 calc R
H61F H 0.6327 0.8204 -0.1084 0.031 Uiso 1 1 calc R
C614 C 0.9570(4) 0.79293(15) -0.03329(12) 0.0127(6) Uani 1 1 d .
C615 C 0.8767(4) 0.85745(15) -0.01702(12) 0.0133(6) Uani 1 1 d .
H615 H 0.9057 0.8985 -0.0498 0.016 Uiso 1 1 calc R
C620 C 0.9515(5) 0.86841(16) 0.03569(13) 0.0160(7) Uani 1 1 d .
H62A H 0.9067 0.9121 0.0432 0.019 Uiso 1 1 calc R
H62B H 1.0792 0.8726 0.0270 0.019 Uiso 1 1 calc R
N600 N 0.6890(4) 0.84314(13) -0.01037(11) 0.0128(6) Uani 1 1 d .
O600 O 0.4007(3) 0.86904(12) 0.00628(11) 0.0237(6) Uani 1 1 d .
O602 O 1.1103(3) 0.78105(12) -0.04185(10) 0.0200(5) Uani 1 1 d .
O603 O 0.8293(3) 0.74912(11) -0.03536(9) 0.0178(5) Uani 1 1 d .
C017 C 0.6898(5) 0.49174(17) 0.88896(14) 0.0207(7) Uani 1 1 d .
H017 H 0.6855 0.4430 0.9000 0.025 Uiso 1 1 calc R
C101 C 0.5470(5) 0.6052(2) 0.72658(16) 0.0304(9) Uani 1 1 d .
H101 H 0.5117 0.6301 0.6915 0.037 Uiso 1 1 calc R
C102 C 0.5942(5) 0.64004(19) 0.76464(17) 0.0329(10) Uani 1 1 d .
H102 H 0.5928 0.6887 0.7550 0.039 Uiso 1 1 calc R
C103 C 0.6455(5) 0.60255(18) 0.81887(16) 0.0246(8) Uani 1 1 d .
C104 C 0.7040(5) 0.63733(19) 0.85748(18) 0.0318(9) Uani 1 1 d .
H104 H 0.7115 0.6860 0.8471 0.038 Uiso 1 1 calc R
C105 C 0.7498(6) 0.6009(2) 0.90986(18) 0.0328(9) Uani 1 1 d .
H105 H 0.7855 0.6249 0.9351 0.039 Uiso 1 1 calc R
C106 C 0.7434(5) 0.52770(19) 0.92571(16) 0.0253(8) Uani 1 1 d .
H106 H 0.7756 0.5032 0.9614 0.030 Uiso 1 1 calc R
C108 C 0.6409(5) 0.52834(17) 0.83432(14) 0.0194(7) Uani 1 1 d .
C109 C 0.5930(5) 0.49376(17) 0.79345(14) 0.0203(7) Uani 1 1 d .
C110 C 0.5520(5) 0.53184(19) 0.74048(14) 0.0228(8) Uani 1 1 d .
H110 H 0.5271 0.5085 0.7133 0.027 Uiso 1 1 calc R
C111 C 0.5642(5) 0.41531(17) 0.80964(13) 0.0178(7) Uani 1 1 d .
C119 C 0.6346(5) 0.30304(17) 0.78300(14) 0.0212(8) Uani 1 1 d .
C121 C 0.9832(5) 0.41879(18) 0.77943(13) 0.0187(7) Uani 1 1 d .
H12D H 0.9322 0.4483 0.8039 0.022 Uiso 1 1 calc R
H12E H 1.0204 0.3756 0.8045 0.022 Uiso 1 1 calc R
C122 C 0.8409(5) 0.40189(16) 0.74528(13) 0.0187(7) Uani 1 1 d .
H122 H 0.8206 0.4429 0.7139 0.022 Uiso 1 1 calc R
C123 C 0.8944(5) 0.34009(17) 0.72050(13) 0.0208(8) Uani 1 1 d .
C125 C 1.1446(5) 0.45565(18) 0.74040(14) 0.0235(8) Uani 1 1 d .
H12F H 1.1924 0.4267 0.7150 0.028 Uiso 1 1 calc R
H12G H 1.2342 0.4597 0.7645 0.028 Uiso 1 1 calc R
N100 N 0.6743(4) 0.37740(14) 0.78095(11) 0.0186(6) Uani 1 1 d .
O100 O 0.4378(3) 0.38882(12) 0.84575(9) 0.0226(5) Uani 1 1 d .
O102 O 1.0257(4) 0.33424(13) 0.68867(10) 0.0268(6) Uani 1 1 d .
O103 O 0.7748(4) 0.28816(12) 0.74110(10) 0.0230(6) Uani 1 1 d .
S100 S 1.10204(14) 0.54198(5) 0.69618(4) 0.0318(2) Uani 1 1 d .
C1 C -0.1975(5) 0.66912(18) 0.58836(15) 0.0254(8) Uani 1 1 d .
H1 H -0.2354 0.6428 0.6259 0.030 Uiso 1 1 calc R
C2 C -0.2086(5) 0.74296(18) 0.57424(15) 0.0221(8) Uani 1 1 d .
H2 H -0.2564 0.7651 0.6026 0.027 Uiso 1 1 calc R
C3 C -0.1305(5) 0.63669(18) 0.54636(16) 0.0260(8) Uani 1 1 d .
H3 H -0.1279 0.5880 0.5553 0.031 Uiso 1 1 calc R
C4 C -0.1501(5) 0.78250(16) 0.51938(13) 0.0158(7) Uani 1 1 d .
C5 C -0.0655(5) 0.67503(16) 0.49003(14) 0.0182(7) Uani 1 1 d .
C6 C -0.0753(5) 0.74960(16) 0.47552(13) 0.0159(7) Uani 1 1 d .
C7 C -0.0012(5) 0.78809(17) 0.41894(13) 0.0171(7) Uani 1 1 d .
H7 H -0.0038 0.8368 0.4090 0.021 Uiso 1 1 calc R
C8 C 0.0734(5) 0.75351(17) 0.37925(15) 0.0211(7) Uani 1 1 d .
H8 H 0.1200 0.7790 0.3423 0.025 Uiso 1 1 calc R
C9 C 0.0808(5) 0.67961(18) 0.39370(16) 0.0253(8) Uani 1 1 d .
H9 H 0.1316 0.6568 0.3662 0.030 Uiso 1 1 calc R
C10 C 0.0140(5) 0.64183(17) 0.44749(16) 0.0233(8) Uani 1 1 d .
H10 H 0.0206 0.5932 0.4566 0.028 Uiso 1 1 calc R
C11 C -0.1799(5) 0.86032(16) 0.50446(13) 0.0168(7) Uani 1 1 d .
C12 C -0.1439(5) 0.97074(16) 0.53270(13) 0.0182(7) Uani 1 1 d .
C13 C -0.0799(5) 1.02150(17) 0.47462(14) 0.0244(8) Uani 1 1 d .
H13A H -0.1456 1.0137 0.4454 0.037 Uiso 1 1 calc R
H13B H 0.0436 1.0141 0.4640 0.037 Uiso 1 1 calc R
H13C H -0.0974 1.0687 0.4778 0.037 Uiso 1 1 calc R
C14 C -0.3338(5) 0.97970(17) 0.55406(15) 0.0231(8) Uani 1 1 d .
H14A H -0.4066 0.9705 0.5271 0.035 Uiso 1 1 calc R
H14B H -0.3527 1.0268 0.5575 0.035 Uiso 1 1 calc R
H14C H -0.3643 0.9475 0.5914 0.035 Uiso 1 1 calc R
C15 C 0.0669(5) 0.93219(17) 0.59521(13) 0.0212(8) Uani 1 1 d .
C16 C 0.0454(5) 0.87238(16) 0.56829(13) 0.0188(7) Uani 1 1 d .
H16 H 0.0076 0.8302 0.5989 0.023 Uiso 1 1 calc R
C17 C 0.2169(5) 0.85751(17) 0.53268(13) 0.0193(7) Uani 1 1 d .
H17A H 0.2686 0.9016 0.5092 0.023 Uiso 1 1 calc R
H17B H 0.1892 0.8303 0.5066 0.023 Uiso 1 1 calc R
C19 C 0.3531(5) 0.81776(17) 0.57003(14) 0.0209(7) Uani 1 1 d .
H19A H 0.3773 0.8445 0.5969 0.025 Uiso 1 1 calc R
H19B H 0.4624 0.8153 0.5449 0.025 Uiso 1 1 calc R
N1 N -0.0989(4) 0.89705(14) 0.53436(11) 0.0174(6) Uani 1 1 d .
O1 O -0.2814(3) 0.88788(11) 0.46965(9) 0.0191(5) Uani 1 1 d .
O2 O -0.0394(3) 0.98502(12) 0.57514(10) 0.0228(6) Uani 1 1 d .
O3 O 0.1672(4) 0.93593(13) 0.62898(10) 0.0307(6) Uani 1 1 d .
S1 S 0.28910(13) 0.73040(4) 0.61089(4) 0.0234(2) Uani 1 1 d .
C201 C 0.0586(5) 0.11331(18) 0.73147(14) 0.0231(8) Uani 1 1 d .
H201 H 0.0299 0.1408 0.6963 0.028 Uiso 1 1 calc R
C202 C 0.0658(5) 0.03980(17) 0.74137(13) 0.0177(7) Uani 1 1 d .
H202 H 0.0460 0.0191 0.7120 0.021 Uiso 1 1 calc R
C203 C 0.1019(4) -0.00167(17) 0.79402(14) 0.0168(7) Uani 1 1 d .
C204 C 0.1385(5) 0.02890(17) 0.83861(13) 0.0185(7) Uani 1 1 d .
C205 C 0.1824(5) -0.01126(17) 0.89311(14) 0.0190(7) Uani 1 1 d .
H205 H 0.1857 -0.0599 0.9009 0.023 Uiso 1 1 calc R
C206 C 0.2199(5) 0.02104(18) 0.93421(14) 0.0218(7) Uani 1 1 d .
H206 H 0.2457 -0.0059 0.9700 0.026 Uiso 1 1 calc R
C207 C 0.2200(5) 0.09431(18) 0.92311(15) 0.0244(8) Uani 1 1 d .
H207 H 0.2475 0.1157 0.9512 0.029 Uiso 1 1 calc R
C208 C 0.1796(5) 0.13428(18) 0.87093(15) 0.0232(8) Uani 1 1 d .
H208 H 0.1794 0.1828 0.8639 0.028 Uiso 1 1 calc R
C209 C 0.1383(5) 0.10327(17) 0.82765(14) 0.0195(7) Uani 1 1 d .
C210 C 0.0939(5) 0.14426(18) 0.77378(15) 0.0227(8) Uani 1 1 d .
H210 H 0.0887 0.1927 0.7670 0.027 Uiso 1 1 calc R
C213 C 0.0756(5) -0.08013(17) 0.80547(13) 0.0171(7) Uani 1 1 d .
C220 C 0.1497(5) -0.18737(17) 0.77158(14) 0.0199(7) Uani 1 1 d .
C221 C 0.3551(5) -0.08762(17) 0.73927(13) 0.0168(7) Uani 1 1 d .
H221 H 0.3347 -0.0455 0.7089 0.020 Uiso 1 1 calc R
C222 C 0.4941(5) -0.07245(18) 0.77514(13) 0.0208(7) Uani 1 1 d .
H22A H 0.4413 -0.0438 0.8001 0.025 Uiso 1 1 calc R
H22B H 0.5294 -0.1163 0.7998 0.025 Uiso 1 1 calc R
C223 C 0.4122(5) -0.14707(17) 0.71227(13) 0.0200(7) Uani 1 1 d .
C240 C -0.0228(5) -0.19288(18) 0.74902(15) 0.0239(8) Uani 1 1 d .
H24A H -0.1190 -0.1851 0.7767 0.036 Uiso 1 1 calc R
H24B H -0.0340 -0.2387 0.7431 0.036 Uiso 1 1 calc R
H24C H -0.0255 -0.1583 0.7129 0.036 Uiso 1 1 calc R
C241 C 0.1678(6) -0.24103(18) 0.82836(15) 0.0299(9) Uani 1 1 d .
H24D H 0.2804 -0.2352 0.8403 0.045 Uiso 1 1 calc R
H24E H 0.1594 -0.2873 0.8231 0.045 Uiso 1 1 calc R
H24F H 0.0750 -0.2345 0.8576 0.045 Uiso 1 1 calc R
C260 C 0.6575(5) -0.03522(18) 0.73808(14) 0.0220(8) Uani 1 1 d .
H26A H 0.7103 -0.0645 0.7136 0.026 Uiso 1 1 calc R
H26B H 0.7425 -0.0306 0.7636 0.026 Uiso 1 1 calc R
N200 N 0.1870(4) -0.11436(13) 0.77388(11) 0.0172(6) Uani 1 1 d .
O201 O -0.0491(3) -0.10915(12) 0.84076(9) 0.0215(5) Uani 1 1 d .
O202 O 0.5460(3) -0.15092(13) 0.68093(10) 0.0247(6) Uani 1 1 d .
O203 O 0.2930(3) -0.19906(12) 0.72929(10) 0.0223(5) Uani 1 1 d .

loop_
_atom_site_aniso_label
_atom_site_aniso_U_11
_atom_site_aniso_U_22
_atom_site_aniso_U_33
_atom_site_aniso_U_23
_atom_site_aniso_U_13
_atom_site_aniso_U_12
C20 0.029(3) 0.0295(19) 0.040(2) -0.0188(17) -0.0118(18) 0.0053(17)
C129 0.034(3) 0.0245(18) 0.0288(19) -0.0089(15) 0.0020(17) -0.0078(16)
C160 0.029(3) 0.044(3) 0.081(4) -0.040(3) 0.022(2) -0.011(2)
C180 0.049(3) 0.0221(17) 0.0191(16) -0.0013(14) 0.0001(16) 0.0021(17)
C291 0.040(3) 0.036(2) 0.081(4) -0.036(2) 0.032(3) -0.013(2)
C370 0.036(3) 0.033(2) 0.049(2) -0.0248(18) -0.017(2) 0.0104(18)
C420 0.017(2) 0.0119(13) 0.0120(13) -0.0028(11) 0.0004(12) -0.0037(12)
C421 0.017(2) 0.0134(14) 0.0137(14) -0.0036(11) -0.0027(13) -0.0005(12)
C425 0.017(2) 0.0158(15) 0.0216(15) -0.0089(12) -0.0021(13) 0.0019(13)
C426 0.025(2) 0.0154(15) 0.0205(15) -0.0079(12) 0.0010(14) -0.0036(14)
C460 0.059(3) 0.034(2) 0.0234(19) -0.0005(16) -0.0123(19) -0.007(2)
C461 0.022(2) 0.0245(17) 0.0193(16) -0.0090(13) 0.0035(14) -0.0004(15)
C463 0.031(2) 0.0175(16) 0.0245(17) -0.0030(13) -0.0100(15) 0.0037(15)
C490 0.020(2) 0.0184(15) 0.0071(13) -0.0033(11) -0.0036(12) -0.0051(13)
C510 0.017(2) 0.0168(15) 0.0193(15) -0.0082(12) -0.0003(14) -0.0001(13)
C520 0.020(2) 0.0163(15) 0.0172(15) -0.0075(12) -0.0007(13) -0.0001(13)
C521 0.025(2) 0.0272(18) 0.0279(18) -0.0161(15) -0.0057(16) -0.0012(15)
C522 0.035(3) 0.0206(17) 0.0256(18) -0.0034(14) 0.0034(16) -0.0029(16)
C530 0.028(2) 0.0176(15) 0.0122(14) -0.0054(12) 0.0006(14) 0.0024(15)
C540 0.018(2) 0.0151(14) 0.0160(14) -0.0039(12) -0.0023(13) 0.0027(13)
C541 0.023(2) 0.0182(15) 0.0223(16) -0.0096(13) -0.0043(14) 0.0018(14)
C545 0.024(2) 0.0261(17) 0.0253(17) -0.0118(14) -0.0072(15) 0.0094(15)
C580 0.048(3) 0.038(2) 0.0222(18) 0.0033(16) 0.0056(18) -0.005(2)
C687 0.030(2) 0.0290(18) 0.0172(16) -0.0029(14) 0.0009(15) -0.0009(16)
C690 0.011(2) 0.0286(17) 0.0193(15) -0.0070(13) -0.0011(13) -0.0044(14)
C780 0.0110(19) 0.0152(14) 0.0157(14) -0.0064(11) 0.0022(12) -0.0018(12)
C790 0.020(2) 0.0221(16) 0.0121(14) -0.0039(12) 0.0010(13) -0.0003(14)
C798 0.031(2) 0.0271(18) 0.0187(16) -0.0037(14) -0.0022(15) -0.0025(16)
N500 0.0169(17) 0.0123(12) 0.0198(13) -0.0074(10) -0.0030(11) -0.0004(11)
O305 0.0219(15) 0.0176(11) 0.0137(10) -0.0038(8) -0.0066(9) 0.0031(9)
O400 0.0201(16) 0.0176(12) 0.0370(14) -0.0108(10) -0.0102(11) 0.0037(10)
O401 0.0178(14) 0.0155(10) 0.0200(11) -0.0072(9) -0.0027(9) 0.0007(9)
O402 0.0212(16) 0.0235(12) 0.0176(11) -0.0076(9) -0.0059(10) -0.0022(10)
O500 0.0203(16) 0.0247(13) 0.0343(14) -0.0113(11) -0.0013(12) 0.0008(11)
O502 0.0249(16) 0.0148(11) 0.0217(11) -0.0070(9) -0.0040(10) 0.0010(10)
O503 0.0258(17) 0.0266(13) 0.0236(12) -0.0097(10) -0.0013(11) 0.0057(11)
S200 0.0280(6) 0.0225(4) 0.0381(5) -0.0055(4) 0.0015(4) -0.0036(4)
S400 0.0388(6) 0.0191(4) 0.0184(4) -0.0063(3) 0.0007(4) -0.0067(4)
S500 0.0401(7) 0.0214(4) 0.0220(4) -0.0069(3) -0.0056(4) 0.0048(4)
S600 0.0198(6) 0.0367(5) 0.0175(4) -0.0024(3) -0.0037(3) 0.0001(4)
S700 0.0169(5) 0.0424(5) 0.0178(4) 0.0005(4) 0.0007(3) 0.0018(4)
C300 0.023(2) 0.0274(18) 0.0279(18) -0.0154(14) -0.0022(15) 0.0048(15)
C301 0.024(2) 0.0164(15) 0.0347(19) -0.0126(14) -0.0068(16) 0.0021(14)
C302 0.016(2) 0.0169(15) 0.0228(16) -0.0060(12) -0.0074(14) 0.0022(13)
C303 0.021(2) 0.0170(16) 0.0295(18) -0.0031(13) -0.0039(15) -0.0012(14)
C304 0.017(2) 0.0242(17) 0.0204(16) 0.0018(13) 0.0000(14) 0.0023(14)
C305 0.013(2) 0.0230(17) 0.0218(16) -0.0037(13) -0.0045(13) 0.0046(14)
C306 0.015(2) 0.0186(15) 0.0145(14) -0.0043(12) -0.0065(13) 0.0028(13)
C307 0.015(2) 0.0155(15) 0.0198(15) -0.0050(12) -0.0062(13) 0.0016(13)
C308 0.016(2) 0.0182(15) 0.0175(14) -0.0066(12) -0.0073(13) 0.0028(13)
C309 0.015(2) 0.0245(17) 0.0219(16) -0.0065(13) 0.0001(14) 0.0006(14)
C310 0.017(2) 0.0189(15) 0.0131(14) -0.0047(12) 0.0012(13) 0.0025(13)
C312 0.018(2) 0.0158(14) 0.0163(14) -0.0048(12) -0.0045(13) 0.0019(13)
C313 0.017(2) 0.0193(15) 0.0148(14) -0.0031(12) -0.0052(13) 0.0005(13)
C326 0.019(2) 0.0163(15) 0.0136(14) -0.0058(11) -0.0041(13) 0.0042(13)
C350 0.024(2) 0.0199(16) 0.0156(14) -0.0047(12) -0.0053(14) 0.0005(14)
C351 0.033(2) 0.0162(16) 0.0245(17) -0.0055(13) -0.0042(15) 0.0032(15)
C352 0.027(2) 0.0152(15) 0.0264(17) -0.0078(13) -0.0050(15) 0.0060(14)
C360 0.013(2) 0.0204(16) 0.0223(16) -0.0065(13) -0.0027(13) 0.0009(13)
C400 0.018(2) 0.0120(14) 0.0234(16) -0.0029(12) -0.0022(14) 0.0034(13)
C401 0.0080(19) 0.0174(15) 0.0234(16) -0.0049(12) -0.0007(13) -0.0005(13)
C402 0.022(2) 0.0142(15) 0.0291(18) -0.0076(13) 0.0009(15) -0.0043(14)
C403 0.022(2) 0.0257(17) 0.0261(17) -0.0137(14) -0.0028(15) -0.0041(15)
C404 0.016(2) 0.0252(17) 0.0168(15) -0.0025(13) -0.0030(13) -0.0032(14)
C405 0.012(2) 0.0191(16) 0.0217(16) -0.0014(12) -0.0035(13) -0.0001(13)
C406 0.0078(18) 0.0148(14) 0.0212(15) -0.0020(12) -0.0040(13) -0.0005(12)
C407 0.0124(19) 0.0156(14) 0.0199(15) -0.0038(12) -0.0045(13) -0.0011(12)
C408 0.020(2) 0.0163(15) 0.0190(15) -0.0062(12) -0.0018(13) -0.0040(13)
C409 0.020(2) 0.0161(15) 0.0162(15) 0.0030(12) -0.0027(13) -0.0017(13)
C410 0.017(2) 0.0143(14) 0.0136(14) -0.0051(11) -0.0007(13) -0.0036(13)
C700 0.021(2) 0.0178(15) 0.0164(15) -0.0046(12) -0.0007(13) -0.0022(13)
C701 0.039(3) 0.0228(17) 0.0148(15) -0.0046(13) -0.0045(15) -0.0036(16)
C702 0.041(3) 0.0245(18) 0.0183(16) -0.0111(14) 0.0009(16) -0.0093(16)
C703 0.029(2) 0.0175(16) 0.0211(16) -0.0077(13) 0.0031(15) -0.0044(14)
C704 0.014(2) 0.0170(15) 0.0192(15) -0.0057(12) 0.0008(13) -0.0021(13)
C705 0.017(2) 0.0136(14) 0.0228(16) -0.0022(12) -0.0023(14) -0.0010(13)
C706 0.017(2) 0.0164(15) 0.0185(15) 0.0001(12) -0.0043(13) -0.0017(13)
C707 0.015(2) 0.0164(15) 0.0193(15) -0.0061(12) -0.0025(13) -0.0053(13)
C708 0.0131(19) 0.0127(14) 0.0161(14) -0.0040(11) -0.0009(12) -0.0029(12)
C710 0.0113(19) 0.0166(15) 0.0118(13) -0.0049(11) -0.0010(12) -0.0015(13)
C711 0.0093(19) 0.0150(14) 0.0183(14) -0.0080(12) -0.0061(12) 0.0031(12)
C712 0.018(2) 0.0219(16) 0.0215(16) -0.0117(13) -0.0044(14) 0.0019(14)
C713 0.028(2) 0.0189(16) 0.0201(16) -0.0039(13) -0.0060(14) 0.0056(15)
C714 0.0108(18) 0.0117(13) 0.0097(12) -0.0030(10) -0.0028(11) -0.0007(11)
C715 0.0101(18) 0.0168(14) 0.0146(14) -0.0069(11) -0.0004(12) 0.0012(12)
C720 0.0103(19) 0.0145(14) 0.0103(13) -0.0026(11) -0.0031(12) 0.0009(12)
N300 0.0146(17) 0.0163(13) 0.0159(12) -0.0057(10) -0.0059(11) 0.0049(11)
N400 0.0136(16) 0.0124(12) 0.0156(12) -0.0055(10) -0.0015(11) 0.0019(10)
N700 0.0156(16) 0.0100(11) 0.0139(12) -0.0059(9) -0.0028(10) -0.0010(10)
O300 0.0354(18) 0.0341(14) 0.0212(12) -0.0109(10) -0.0156(11) 0.0034(12)
O304 0.0298(16) 0.0230(12) 0.0186(11) -0.0116(9) -0.0084(10) 0.0062(11)
O700 0.0125(14) 0.0234(12) 0.0303(13) -0.0124(10) -0.0099(10) 0.0033(10)
O702 0.0128(14) 0.0168(10) 0.0203(11) -0.0078(9) -0.0044(9) -0.0006(9)
O703 0.0164(15) 0.0240(12) 0.0208(11) -0.0088(9) -0.0068(10) -0.0018(10)
S300 0.0211(5) 0.0195(4) 0.0274(4) -0.0041(3) -0.0048(4) 0.0041(4)
C500 0.022(2) 0.0268(18) 0.0204(16) -0.0081(14) 0.0018(14) 0.0028(15)
C501 0.029(2) 0.0230(17) 0.0253(17) -0.0112(14) -0.0057(15) 0.0055(15)
C502 0.015(2) 0.0168(15) 0.0327(18) -0.0092(14) -0.0043(15) 0.0050(14)
C503 0.012(2) 0.0163(15) 0.0242(16) -0.0026(12) -0.0035(13) 0.0019(13)
C504 0.017(2) 0.0113(14) 0.0305(17) -0.0040(13) -0.0012(14) 0.0032(13)
C505 0.018(2) 0.0183(16) 0.0249(17) 0.0006(13) 0.0019(14) 0.0018(14)
C506 0.024(2) 0.0197(16) 0.0198(15) -0.0093(13) -0.0025(14) 0.0059(14)
C507 0.017(2) 0.0167(15) 0.0208(15) -0.0069(12) -0.0038(13) 0.0023(13)
C508 0.017(2) 0.0176(15) 0.0219(16) -0.0060(12) -0.0030(14) 0.0041(13)
C509 0.023(2) 0.0176(15) 0.0211(16) -0.0033(13) -0.0038(14) 0.0018(14)
C600 0.018(2) 0.0185(15) 0.0216(15) -0.0055(12) -0.0045(14) 0.0078(14)
C601 0.023(2) 0.0185(16) 0.0229(16) 0.0026(13) -0.0011(14) 0.0045(14)
C602 0.024(2) 0.0139(15) 0.0301(18) -0.0010(13) -0.0056(15) -0.0012(14)
C603 0.019(2) 0.0161(15) 0.0233(16) -0.0060(13) -0.0074(14) 0.0054(14)
C604 0.045(3) 0.0181(16) 0.0266(18) -0.0103(14) -0.0159(17) 0.0142(16)
C605 0.052(3) 0.0290(19) 0.0201(17) -0.0131(15) -0.0093(17) 0.0173(19)
C606 0.036(3) 0.0286(18) 0.0176(16) -0.0041(14) -0.0007(15) 0.0104(17)
C607 0.026(2) 0.0205(16) 0.0204(16) -0.0029(13) -0.0035(14) 0.0029(15)
C608 0.019(2) 0.0143(14) 0.0209(15) -0.0059(12) -0.0064(13) 0.0047(13)
C609 0.0122(19) 0.0145(14) 0.0225(15) -0.0047(12) -0.0053(13) 0.0050(13)
C610 0.010(2) 0.0213(16) 0.0188(15) -0.0091(12) -0.0022(13) -0.0012(13)
C611 0.016(2) 0.0160(15) 0.0165(14) -0.0074(12) 0.0004(13) -0.0019(13)
C612 0.027(2) 0.0197(16) 0.0234(16) -0.0046(13) 0.0026(15) -0.0064(15)
C613 0.022(2) 0.0228(17) 0.0202(16) -0.0095(13) -0.0049(14) 0.0005(14)
C614 0.0119(19) 0.0139(14) 0.0111(13) -0.0019(11) -0.0007(12) 0.0026(13)
C615 0.0138(19) 0.0129(14) 0.0118(13) -0.0010(11) -0.0008(12) 0.0023(12)
C620 0.0117(19) 0.0203(15) 0.0183(15) -0.0086(12) -0.0031(13) 0.0010(13)
N600 0.0119(16) 0.0118(12) 0.0158(12) -0.0062(10) -0.0006(10) 0.0004(10)
O600 0.0142(15) 0.0233(12) 0.0358(14) -0.0139(11) 0.0010(11) 0.0006(10)
O602 0.0121(14) 0.0252(12) 0.0229(12) -0.0080(10) -0.0005(10) 0.0051(10)
O603 0.0152(14) 0.0170(11) 0.0229(11) -0.0076(9) -0.0038(10) 0.0008(9)
C017 0.016(2) 0.0204(16) 0.0261(17) -0.0097(13) 0.0009(14) 0.0007(14)
C101 0.016(2) 0.036(2) 0.0274(18) 0.0078(16) 0.0059(15) 0.0090(17)
C102 0.024(2) 0.0187(17) 0.043(2) 0.0069(16) 0.0133(18) 0.0043(16)
C103 0.018(2) 0.0196(16) 0.0318(18) -0.0054(14) 0.0102(15) 0.0018(14)
C104 0.028(2) 0.0185(17) 0.048(2) -0.0149(16) 0.0119(19) -0.0026(16)
C105 0.027(3) 0.037(2) 0.041(2) -0.0255(18) 0.0056(18) -0.0055(17)
C106 0.021(2) 0.0315(19) 0.0279(18) -0.0158(15) -0.0029(15) -0.0004(16)
C108 0.013(2) 0.0185(15) 0.0238(16) -0.0042(13) 0.0058(13) 0.0000(13)
C109 0.013(2) 0.0233(17) 0.0215(16) -0.0042(13) 0.0040(14) 0.0007(14)
C110 0.012(2) 0.0310(18) 0.0213(16) -0.0008(14) 0.0020(14) 0.0015(15)
C111 0.019(2) 0.0204(16) 0.0157(15) -0.0058(12) -0.0062(14) 0.0007(14)
C119 0.027(2) 0.0181(16) 0.0199(16) -0.0070(13) -0.0025(14) 0.0008(14)
C121 0.012(2) 0.0310(17) 0.0156(14) -0.0106(13) -0.0021(13) 0.0017(14)
C122 0.024(2) 0.0196(15) 0.0133(14) -0.0063(12) -0.0037(13) 0.0057(14)
C123 0.029(2) 0.0221(16) 0.0120(14) -0.0043(12) -0.0063(14) 0.0071(15)
C125 0.022(2) 0.0302(18) 0.0203(16) -0.0100(14) -0.0038(14) 0.0023(15)
N100 0.0222(19) 0.0192(13) 0.0162(13) -0.0078(11) -0.0016(12) -0.0030(12)
O100 0.0241(16) 0.0259(12) 0.0163(11) -0.0050(9) 0.0032(10) -0.0043(11)
O102 0.0286(17) 0.0340(14) 0.0201(12) -0.0119(10) -0.0022(11) 0.0069(12)
O103 0.0302(17) 0.0194(12) 0.0209(12) -0.0080(9) -0.0027(10) 0.0011(11)
S100 0.0307(7) 0.0255(5) 0.0385(5) -0.0070(4) -0.0042(4) -0.0027(4)
C1 0.021(2) 0.0238(17) 0.0251(17) 0.0028(14) -0.0003(15) 0.0035(15)
C2 0.016(2) 0.0259(17) 0.0226(16) -0.0024(13) -0.0031(14) 0.0044(14)
C3 0.021(2) 0.0158(16) 0.039(2) -0.0011(14) -0.0072(16) 0.0005(14)
C4 0.0112(19) 0.0184(15) 0.0189(15) -0.0047(12) -0.0056(13) 0.0018(13)
C5 0.013(2) 0.0160(15) 0.0280(17) -0.0066(13) -0.0087(14) 0.0003(13)
C6 0.0117(19) 0.0182(15) 0.0195(15) -0.0052(12) -0.0070(13) 0.0003(13)
C7 0.014(2) 0.0192(15) 0.0204(15) -0.0077(12) -0.0043(13) 0.0021(13)
C8 0.020(2) 0.0212(16) 0.0240(16) -0.0081(13) -0.0036(14) 0.0026(14)
C9 0.019(2) 0.0244(17) 0.037(2) -0.0148(15) -0.0050(16) 0.0022(15)
C10 0.016(2) 0.0150(15) 0.040(2) -0.0074(14) -0.0095(16) 0.0022(14)
C11 0.019(2) 0.0171(15) 0.0144(14) -0.0054(12) 0.0012(13) 0.0029(13)
C12 0.026(2) 0.0161(15) 0.0140(14) -0.0061(12) -0.0053(13) 0.0031(14)
C13 0.033(2) 0.0200(16) 0.0193(16) -0.0053(13) -0.0008(15) -0.0002(15)
C14 0.025(2) 0.0197(16) 0.0245(17) -0.0070(13) 0.0011(15) 0.0007(14)
C15 0.027(2) 0.0227(16) 0.0132(14) -0.0014(12) -0.0057(14) -0.0016(15)
C16 0.024(2) 0.0188(15) 0.0142(14) -0.0036(12) -0.0057(13) 0.0032(14)
C17 0.027(2) 0.0193(15) 0.0116(14) -0.0019(12) -0.0064(13) -0.0002(14)
C19 0.021(2) 0.0244(17) 0.0193(16) -0.0069(13) -0.0061(14) -0.0025(14)
N1 0.0203(18) 0.0187(13) 0.0155(12) -0.0071(10) -0.0067(11) 0.0054(11)
O1 0.0221(15) 0.0211(11) 0.0158(10) -0.0066(9) -0.0065(10) 0.0068(10)
O2 0.0297(17) 0.0228(12) 0.0205(11) -0.0111(9) -0.0095(10) 0.0029(11)
O3 0.0406(19) 0.0311(14) 0.0262(13) -0.0122(11) -0.0162(12) 0.0019(12)
S1 0.0251(6) 0.0210(4) 0.0234(4) -0.0044(3) -0.0042(4) 0.0051(4)
C201 0.024(2) 0.0220(17) 0.0173(15) 0.0036(13) 0.0019(14) 0.0046(15)
C202 0.016(2) 0.0221(16) 0.0139(14) -0.0034(12) -0.0011(13) -0.0022(13)
C203 0.0091(19) 0.0203(16) 0.0196(15) -0.0041(12) 0.0014(13) 0.0003(13)
C204 0.018(2) 0.0193(15) 0.0165(15) -0.0031(12) -0.0010(13) 0.0015(13)
C205 0.015(2) 0.0202(16) 0.0224(16) -0.0068(13) -0.0031(14) 0.0005(13)
C206 0.015(2) 0.0295(18) 0.0218(16) -0.0081(14) -0.0029(14) 0.0019(15)
C207 0.026(2) 0.0284(18) 0.0245(17) -0.0163(14) -0.0044(15) -0.0002(16)
C208 0.019(2) 0.0203(16) 0.0300(18) -0.0106(14) 0.0061(15) -0.0002(14)
C209 0.015(2) 0.0197(16) 0.0227(16) -0.0064(13) 0.0022(14) 0.0019(14)
C210 0.017(2) 0.0173(16) 0.0276(17) 0.0017(13) 0.0044(14) 0.0020(14)
C213 0.019(2) 0.0208(16) 0.0120(14) -0.0036(12) -0.0034(13) -0.0008(14)
C220 0.024(2) 0.0160(15) 0.0206(16) -0.0064(12) -0.0009(14) -0.0023(14)
C221 0.017(2) 0.0192(15) 0.0145(14) -0.0040(12) -0.0021(13) -0.0004(13)
C222 0.022(2) 0.0269(17) 0.0142(14) -0.0066(13) -0.0037(14) -0.0005(15)
C223 0.027(2) 0.0198(16) 0.0148(14) -0.0046(12) -0.0063(14) 0.0001(14)
C240 0.027(2) 0.0222(17) 0.0228(17) -0.0080(13) -0.0004(15) -0.0068(15)
C241 0.049(3) 0.0185(16) 0.0206(17) -0.0029(13) -0.0022(16) 0.0019(17)
C260 0.018(2) 0.0263(17) 0.0212(16) -0.0058(13) -0.0002(14) 0.0007(15)
N200 0.0191(18) 0.0163(13) 0.0167(13) -0.0050(10) -0.0022(11) -0.0015(11)
O201 0.0243(16) 0.0228(12) 0.0170(11) -0.0053(9) 0.0004(10) -0.0049(10)
O202 0.0191(16) 0.0339(14) 0.0229(12) -0.0130(10) 0.0016(11) 0.0034(11)
O203 0.0284(16) 0.0196(11) 0.0216(11) -0.0110(9) -0.0018(10) 0.0001(10)

loop_
_atom_type_symbol
_atom_type_description
_atom_type_scat_dispersion_real
_atom_type_scat_dispersion_imag
_atom_type_scat_source
C C 0.0030 0.0020 'International Tables Vol C Tables 4.2.6.8 and 6.1.1.4'
H H 0.0000 0.0000 'International Tables Vol C Tables 4.2.6.8 and 6.1.1.4'
N N 0.0060 0.0030 'International Tables Vol C Tables 4.2.6.8 and 6.1.1.4'
O O 0.0110 0.0060 'International Tables Vol C Tables 4.2.6.8 and 6.1.1.4'
S S 0.1250 0.1230 'International Tables Vol C Tables 4.2.6.8 and 6.1.1.4'

loop_
_geom_angle_atom_site_label_1
_geom_angle_atom_site_label_2
_geom_angle_atom_site_label_3
_geom_angle
S1 C20 H20A 109.5
S1 C20 H20B 109.5
H20A C20 H20B 109.5
S1 C20 H20C 109.5
H20A C20 H20C 109.5
H20B C20 H20C 109.5
C119 C129 H12A 109.5
C119 C129 H12B 109.5
H12A C129 H12B 109.5
C119 C129 H12C 109.5
H12A C129 H12C 109.5
H12B C129 H12C 109.5
S100 C160 H16A 109.5
S100 C160 H16B 109.5
H16A C160 H16B 109.5
S100 C160 H16C 109.5
H16A C160 H16C 109.5
H16B C160 H16C 109.5
C119 C180 H18A 109.5
C119 C180 H18B 109.5
H18A C180 H18B 109.5
C119 C180 H18C 109.5
H18A C180 H18C 109.5
H18B C180 H18C 109.5
S200 C291 H29A 109.5
S200 C291 H29B 109.5
H29A C291 H29B 109.5
S200 C291 H29C 109.5
H29A C291 H29C 109.5
H29B C291 H29C 109.5
S300 C370 H37A 109.5
S300 C370 H37B 109.5
H37A C370 H37B 109.5
S300 C370 H37C 109.5
H37A C370 H37C 109.5
H37B C370 H37C 109.5
N400 C420 C490 101.5(2)
N400 C420 C425 117.1(3)
C490 C420 C425 113.5(3)
N400 C420 H420 108.1
C490 C420 H420 108.1
C425 C420 H420 108.1
O401 C421 N400 102.4(2)
O401 C421 C463 107.9(3)
N400 C421 C463 113.5(2)
O401 C421 C461 107.3(3)
N400 C421 C461 111.0(3)
C463 C421 C461 113.8(3)
C426 C425 C420 116.8(3)
C426 C425 H42C 108.1
C420 C425 H42C 108.1
C426 C425 H42D 108.1
C420 C425 H42D 108.1
H42C C425 H42D 107.3
C425 C426 S400 112.7(2)
C425 C426 H42A 109.0
S400 C426 H42A 109.0
C425 C426 H42B 109.0
S400 C426 H42B 109.0
H42A C426 H42B 107.8
S400 C460 H46G 109.5
S400 C460 H46H 109.5
H46G C460 H46H 109.5
S400 C460 H46I 109.5
H46G C460 H46I 109.5
H46H C460 H46I 109.5
C421 C461 H46D 109.5
C421 C461 H46E 109.5
H46D C461 H46E 109.5
C421 C461 H46F 109.5
H46D C461 H46F 109.5
H46E C461 H46F 109.5
C421 C463 H46A 109.5
C421 C463 H46B 109.5
H46A C463 H46B 109.5
C421 C463 H46C 109.5
H46A C463 H46C 109.5
H46B C463 H46C 109.5
O402 C490 O401 123.8(3)
O402 C490 C420 125.6(3)
O401 C490 C420 110.6(3)
O500 C510 N500 122.7(3)
O500 C510 C507 120.8(3)
N500 C510 C507 116.4(3)
O502 C520 N500 102.5(3)
O502 C520 C522 107.4(3)
N500 C520 C522 113.4(3)
O502 C520 C521 108.1(2)
N500 C520 C521 110.3(3)
C522 C520 C521 114.3(3)
C520 C521 H52D 109.5
C520 C521 H52E 109.5
H52D C521 H52E 109.5
C520 C521 H52F 109.5
H52D C521 H52F 109.5
H52E C521 H52F 109.5
C520 C522 H52A 109.5
C520 C522 H52B 109.5
H52A C522 H52B 109.5
C520 C522 H52C 109.5
H52A C522 H52C 109.5
H52B C522 H52C 109.5
O503 C530 O502 122.8(3)
O503 C530 C540 126.3(3)
O502 C530 C540 110.9(3)
N500 C540 C530 101.7(3)
N500 C540 C541 117.5(3)
C530 C540 C541 113.5(3)
N500 C540 H540 107.9
C530 C540 H540 107.9
C541 C540 H540 107.9
C545 C541 C540 116.3(3)
C545 C541 H54C 108.2
C540 C541 H54C 108.2
C545 C541 H54D 108.2
C540 C541 H54D 108.2
H54C C541 H54D 107.4
C541 C545 S500 112.0(2)
C541 C545 H54A 109.2
S500 C545 H54A 109.2
C541 C545 H54B 109.2
S500 C545 H54B 109.2
H54A C545 H54B 107.9
S500 C580 H58A 109.5
S500 C580 H58B 109.5
H58A C580 H58B 109.5
S500 C580 H58C 109.5
H58A C580 H58C 109.5
H58B C580 H58C 109.5
S600 C687 H68A 109.5
S600 C687 H68B 109.5
H68A C687 H68B 109.5
S600 C687 H68C 109.5
H68A C687 H68C 109.5
H68B C687 H68C 109.5
C620 C690 S600 108.7(2)
C620 C690 H69A 110.0
S600 C690 H69A 110.0
C620 C690 H69B 110.0
S600 C690 H69B 110.0
H69A C690 H69B 108.3
C700 C780 C704 118.1(3)
C700 C780 C708 123.8(3)
C704 C780 C708 118.1(3)
C715 C790 S700 108.5(2)
C715 C790 H79A 110.0
S700 C790 H79A 110.0
C715 C790 H79B 110.0
S700 C790 H79B 110.0
H79A C790 H79B 108.4
S700 C798 H79C 109.5
S700 C798 H79D 109.5
H79C C798 H79D 109.5
S700 C798 H79E 109.5
H79C C798 H79E 109.5
H79D C798 H79E 109.5
C510 N500 C540 125.8(3)
C510 N500 C520 121.9(3)
C540 N500 C520 112.0(2)
C490 O401 C421 113.0(2)
C530 O502 C520 112.7(2)
C291 S200 C260 100.2(2)
C460 S400 C426 97.90(17)
C545 S500 C580 98.45(18)
C690 S600 C687 100.48(18)
C790 S700 C798 100.72(17)
C301 C300 C309 119.9(3)
C301 C300 H300 120.0
C309 C300 H300 120.0
C300 C301 C302 121.2(3)
C300 C301 H301 119.4
C302 C301 H301 119.4
C303 C302 C301 121.8(3)
C303 C302 C307 119.2(3)
C301 C302 C307 119.1(3)
C304 C303 C302 121.7(3)
C304 C303 H303 119.1
C302 C303 H303 119.1
C303 C304 C305 118.9(3)
C303 C304 H304 120.5
C305 C304 H304 120.5
C306 C305 C304 121.4(3)
C306 C305 H305 119.3
C304 C305 H305 119.3
C305 C306 C307 120.3(3)
C305 C306 C310 119.1(3)
C307 C306 C310 120.3(3)
C306 C307 C308 123.2(3)
C306 C307 C302 118.5(3)
C308 C307 C302 118.3(3)
C309 C308 C307 120.7(3)
C309 C308 H308 119.7
C307 C308 H308 119.7
C308 C309 C300 120.8(3)
C308 C309 H309 119.6
C300 C309 H309 119.6
O305 C310 N300 122.3(3)
O305 C310 C306 121.1(3)
N300 C310 C306 116.5(3)
N300 C312 C350 101.6(2)
N300 C312 C313 113.7(2)
C350 C312 C313 111.4(3)
N300 C312 H312 110.0
C350 C312 H312 110.0
C313 C312 H312 110.0
C360 C313 C312 113.2(3)
C360 C313 H31A 108.9
C312 C313 H31A 108.9
C360 C313 H31B 108.9
C312 C313 H31B 108.9
H31A C313 H31B 107.8
O304 C326 N300 102.4(2)
O304 C326 C352 107.2(2)
N300 C326 C352 112.1(3)
O304 C326 C351 107.1(3)
N300 C326 C351 113.8(2)
C352 C326 C351 113.3(3)
O300 C350 O304 121.8(3)
O300 C350 C312 127.8(3)
O304 C350 C312 110.4(3)
C326 C351 H35A 109.5
C326 C351 H35B 109.5
H35A C351 H35B 109.5
C326 C351 H35C 109.5
H35A C351 H35C 109.5
H35B C351 H35C 109.5
C326 C352 H35D 109.5
C326 C352 H35E 109.5
H35D C352 H35E 109.5
C326 C352 H35F 109.5
H35D C352 H35F 109.5
H35E C352 H35F 109.5
C313 C360 S300 114.5(2)
C313 C360 H36A 108.6
S300 C360 H36A 108.6
C313 C360 H36B 108.6
S300 C360 H36B 108.6
H36A C360 H36B 107.6
C409 C400 C401 120.8(3)
C409 C400 H400 119.6
C401 C400 H400 119.6
C402 C401 C406 119.5(3)
C402 C401 C400 121.2(3)
C406 C401 C400 119.3(3)
C403 C402 C401 120.4(3)
C403 C402 H402 119.8
C401 C402 H402 119.8
C402 C403 C404 120.8(3)
C402 C403 H403 119.6
C404 C403 H403 119.6
C405 C404 C403 119.8(3)
C405 C404 H404 120.1
C403 C404 H404 120.1
C404 C405 C406 121.1(3)
C404 C405 H405 119.5
C406 C405 H405 119.5
C405 C406 C401 118.5(3)
C405 C406 C407 123.3(3)
C401 C406 C407 118.2(3)
C408 C407 C406 121.0(3)
C408 C407 C410 119.0(3)
C406 C407 C410 119.5(3)
C407 C408 C409 120.3(3)
C407 C408 H408 119.8
C409 C408 H408 119.8
C400 C409 C408 120.4(3)
C400 C409 H409 119.8
C408 C409 H409 119.8
O400 C410 N400 122.6(3)
O400 C410 C407 121.1(3)
N400 C410 C407 116.2(3)
C701 C700 C780 120.5(3)
C701 C700 H700 119.7
C780 C700 H700 119.7
C700 C701 C702 121.3(3)
C700 C701 H701 119.4
C702 C701 H701 119.4
C703 C702 C701 119.9(3)
C703 C702 H702 120.1
C701 C702 H702 120.1
C702 C703 C704 121.0(3)
C702 C703 H703 119.5
C704 C703 H703 119.5
C703 C704 C705 121.4(3)
C703 C704 C780 119.3(3)
C705 C704 C780 119.3(3)
C706 C705 C704 121.0(3)
C706 C705 H705 119.5
C704 C705 H705 119.5
C705 C706 C707 120.0(3)
C705 C706 H706 120.0
C707 C706 H706 120.0
C708 C707 C706 120.9(3)
C708 C707 H707 119.6
C706 C707 H707 119.6
C707 C708 C780 120.7(3)
C707 C708 C710 119.7(3)
C780 C708 C710 118.8(3)
O700 C710 N700 122.2(3)
O700 C710 C708 120.6(3)
N700 C710 C708 117.1(3)
O702 C711 N700 103.2(2)
O702 C711 C712 108.3(2)
N700 C711 C712 111.6(3)
O702 C711 C713 108.0(3)
N700 C711 C713 113.3(2)
C712 C711 C713 112.0(3)
C711 C712 H71F 109.5
C711 C712 H71G 109.5
H71F C712 H71G 109.5
C711 C712 H71H 109.5
H71F C712 H71H 109.5
H71G C712 H71H 109.5
C711 C713 H71C 109.5
C711 C713 H71D 109.5
H71C C713 H71D 109.5
C711 C713 H71E 109.5
H71C C713 H71E 109.5
H71D C713 H71E 109.5
N700 C714 C720 102.5(2)
N700 C714 C715 117.1(2)
C720 C714 C715 110.2(3)
N700 C714 H714 108.9
C720 C714 H714 108.9
C715 C714 H714 108.9
C714 C715 C790 113.3(2)
C714 C715 H71A 108.9
C790 C715 H71A 108.9
C714 C715 H71B 108.9
C790 C715 H71B 108.9
H71A C715 H71B 107.7
O703 C720 O702 123.5(3)
O703 C720 C714 126.8(3)
O702 C720 C714 109.6(3)
C310 N300 C312 125.4(2)
C310 N300 C326 122.6(3)
C312 N300 C326 111.8(2)
C410 N400 C420 126.9(2)
C410 N400 C421 120.4(3)
C420 N400 C421 112.2(2)
C710 N700 C714 127.3(2)
C710 N700 C711 120.3(3)
C714 N700 C711 111.6(2)
C350 O304 C326 112.6(2)
C720 O702 C711 113.0(2)
C370 S300 C360 100.36(18)
C509 C500 C501 120.9(3)
C509 C500 H500 119.6
C501 C500 H500 119.6
C502 C501 C500 120.1(3)
C502 C501 H501 120.0
C500 C501 H501 120.0
C501 C502 C503 120.6(3)
C501 C502 H502 119.7
C503 C502 H502 119.7
C504 C503 C508 119.8(3)
C504 C503 C502 121.1(3)
C508 C503 C502 119.0(3)
C505 C504 C503 121.0(3)
C505 C504 H504 119.5
C503 C504 H504 119.5
C504 C505 C506 120.0(3)
C504 C505 H505 120.0
C506 C505 H505 120.0
C507 C506 C505 120.3(3)
C507 C506 H506 119.8
C505 C506 H506 119.8
C506 C507 C508 121.1(3)
C506 C507 C510 118.7(3)
C508 C507 C510 119.9(3)
C509 C508 C503 119.1(3)
C509 C508 C507 123.1(3)
C503 C508 C507 117.8(3)
C500 C509 C508 120.4(3)
C500 C509 H509 119.8
C508 C509 H509 119.8
C609 C600 C601 120.6(3)
C609 C600 H600 119.7
C601 C600 H600 119.7
C602 C601 C600 120.4(3)
C602 C601 H601 119.8
C600 C601 H601 119.8
C601 C602 C603 120.7(3)
C601 C602 H602 119.6
C603 C602 H602 119.6
C608 C603 C604 118.8(3)
C608 C603 C602 119.6(3)
C604 C603 C602 121.6(3)
C605 C604 C603 120.6(3)
C605 C604 H604 119.7
C603 C604 H604 119.7
C604 C605 C606 121.0(3)
C604 C605 H605 119.5
C606 C605 H605 119.5
C607 C606 C605 120.3(3)
C607 C606 H606 119.9
C605 C606 H606 119.9
C606 C607 C608 120.4(3)
C606 C607 H607 119.8
C608 C607 H607 119.8
C607 C608 C603 119.0(3)
C607 C608 C609 123.3(3)
C603 C608 C609 117.8(3)
C600 C609 C608 120.9(3)
C600 C609 C610 119.3(3)
C608 C609 C610 119.1(3)
O600 C610 N600 122.0(3)
O600 C610 C609 121.4(3)
N600 C610 C609 116.5(3)
O603 C611 N600 102.4(3)
O603 C611 C613 107.7(2)
N600 C611 C613 111.1(3)
O603 C611 C612 107.8(3)
N600 C611 C612 113.2(2)
C613 C611 C612 113.9(3)
C611 C612 H61A 109.5
C611 C612 H61B 109.5
H61A C612 H61B 109.5
C611 C612 H61C 109.5
H61A C612 H61C 109.5
H61B C612 H61C 109.5
C611 C613 H61D 109.5
C611 C613 H61E 109.5
H61D C613 H61E 109.5
C611 C613 H61F 109.5
H61D C613 H61F 109.5
H61E C613 H61F 109.5
O602 C614 O603 123.7(3)
O602 C614 C615 126.2(3)
O603 C614 C615 110.0(3)
N600 C615 C614 102.4(2)
N600 C615 C620 117.0(2)
C614 C615 C620 110.3(2)
N600 C615 H615 108.9
C614 C615 H615 108.9
C620 C615 H615 108.9
C615 C620 C690 113.2(3)
C615 C620 H62A 108.9
C690 C620 H62A 108.9
C615 C620 H62B 108.9
C690 C620 H62B 108.9
H62A C620 H62B 107.8
C610 N600 C615 127.2(3)
C610 N600 C611 120.1(3)
C615 N600 C611 111.9(2)
C614 O603 C611 113.2(2)
C106 C017 C108 120.5(3)
C106 C017 H017 119.8
C108 C017 H017 119.8
C102 C101 C110 119.8(3)
C102 C101 H101 120.1
C110 C101 H101 120.1
C101 C102 C103 120.6(3)
C101 C102 H102 119.7
C103 C102 H102 119.7
C104 C103 C108 118.8(3)
C104 C103 C102 121.6(3)
C108 C103 C102 119.5(3)
C105 C104 C103 121.2(3)
C105 C104 H104 119.4
C103 C104 H104 119.4
C104 C105 C106 120.3(4)
C104 C105 H105 119.9
C106 C105 H105 119.9
C017 C106 C105 120.4(4)
C017 C106 H106 119.8
C105 C106 H106 119.8
C103 C108 C017 118.8(3)
C103 C108 C109 118.4(3)
C017 C108 C109 122.8(3)
C110 C109 C108 120.3(3)
C110 C109 C111 118.2(3)
C108 C109 C111 121.1(3)
C109 C110 C101 121.2(4)
C109 C110 H110 119.4
C101 C110 H110 119.4
O100 C111 N100 122.6(3)
O100 C111 C109 119.9(3)
N100 C111 C109 117.4(3)
O103 C119 N100 101.7(3)
O103 C119 C129 108.5(3)
N100 C119 C129 112.3(3)
O103 C119 C180 107.3(3)
N100 C119 C180 112.3(3)
C129 C119 C180 113.8(3)
C125 C121 C122 113.0(3)
C125 C121 H12D 109.0
C122 C121 H12D 109.0
C125 C121 H12E 109.0
C122 C121 H12E 109.0
H12D C121 H12E 107.8
N100 C122 C123 101.8(3)
N100 C122 C121 113.9(2)
C123 C122 C121 111.1(3)
N100 C122 H122 109.9
C123 C122 H122 109.9
C121 C122 H122 109.9
O102 C123 O103 122.1(3)
O102 C123 C122 127.6(3)
O103 C123 C122 110.3(3)
C121 C125 S100 114.6(2)
C121 C125 H12F 108.6
S100 C125 H12F 108.6
C121 C125 H12G 108.6
S100 C125 H12G 108.6
H12F C125 H12G 107.6
C111 N100 C122 125.8(3)
C111 N100 C119 122.0(3)
C122 N100 C119 112.2(3)
C123 O103 C119 113.6(2)
C160 S100 C125 100.4(2)
C3 C1 C2 119.4(3)
C3 C1 H1 120.3
C2 C1 H1 120.3
C4 C2 C1 121.0(3)
C4 C2 H2 119.5
C1 C2 H2 119.5
C1 C3 C5 121.6(3)
C1 C3 H3 119.2
C5 C3 H3 119.2
C2 C4 C6 120.3(3)
C2 C4 C11 119.4(3)
C6 C4 C11 120.1(3)
C3 C5 C10 121.8(3)
C3 C5 C6 119.3(3)
C10 C5 C6 118.9(3)
C4 C6 C5 118.3(3)
C4 C6 C7 122.8(3)
C5 C6 C7 118.7(3)
C8 C7 C6 120.1(3)
C8 C7 H7 119.9
C6 C7 H7 119.9
C7 C8 C9 120.8(3)
C7 C8 H8 119.6
C9 C8 H8 119.6
C10 C9 C8 120.3(3)
C10 C9 H9 119.9
C8 C9 H9 119.9
C9 C10 C5 121.2(3)
C9 C10 H10 119.4
C5 C10 H10 119.4
O1 C11 N1 122.3(3)
O1 C11 C4 121.2(3)
N1 C11 C4 116.3(3)
O2 C12 N1 102.1(2)
O2 C12 C14 107.3(3)
N1 C12 C14 112.6(3)
O2 C12 C13 106.9(3)
N1 C12 C13 113.2(3)
C14 C12 C13 113.7(3)
C12 C13 H13A 109.5
C12 C13 H13B 109.5
H13A C13 H13B 109.5
C12 C13 H13C 109.5
H13A C13 H13C 109.5
H13B C13 H13C 109.5
C12 C14 H14A 109.5
C12 C14 H14B 109.5
H14A C14 H14B 109.5
C12 C14 H14C 109.5
H14A C14 H14C 109.5
H14B C14 H14C 109.5
O3 C15 O2 121.7(3)
O3 C15 C16 127.5(3)
O2 C15 C16 110.8(3)
N1 C16 C15 101.7(2)
N1 C16 C17 114.4(3)
C15 C16 C17 111.9(3)
N1 C16 H16 109.5
C15 C16 H16 109.5
C17 C16 H16 109.5
C16 C17 C19 113.4(3)
C16 C17 H17A 108.9
C19 C17 H17A 108.9
C16 C17 H17B 108.9
C19 C17 H17B 108.9
H17A C17 H17B 107.7
C17 C19 S1 115.2(3)
C17 C19 H19A 108.5
S1 C19 H19A 108.5
C17 C19 H19B 108.5
S1 C19 H19B 108.5
H19A C19 H19B 107.5
C11 N1 C16 126.0(3)
C11 N1 C12 121.9(3)
C16 N1 C12 111.9(3)
C15 O2 C12 112.7(2)
C19 S1 C20 100.22(18)
C210 C201 C202 120.0(3)
C210 C201 H201 120.0
C202 C201 H201 120.0
C203 C202 C201 120.7(3)
C203 C202 H202 119.7
C201 C202 H202 119.7
C202 C203 C204 120.6(3)
C202 C203 C213 117.7(3)
C204 C203 C213 121.2(3)
C203 C204 C205 123.0(3)
C203 C204 C209 118.6(3)
C205 C204 C209 118.3(3)
C206 C205 C204 120.5(3)
C206 C205 H205 119.7
C204 C205 H205 119.7
C205 C206 C207 120.9(3)
C205 C206 H206 119.6
C207 C206 H206 119.6
C208 C207 C206 119.9(3)
C208 C207 H207 120.1
C206 C207 H207 120.1
C207 C208 C209 121.2(3)
C207 C208 H208 119.4
C209 C208 H208 119.4
C208 C209 C210 121.6(3)
C208 C209 C204 119.2(3)
C210 C209 C204 119.3(3)
C201 C210 C209 120.8(3)
C201 C210 H210 119.6
C209 C210 H210 119.6
O201 C213 N200 123.0(3)
O201 C213 C203 119.5(3)
N200 C213 C203 117.4(3)
O203 C220 N200 101.9(3)
O203 C220 C240 108.7(3)
N200 C220 C240 112.1(3)
O203 C220 C241 107.2(3)
N200 C220 C241 112.7(3)
C240 C220 C241 113.4(3)
N200 C221 C223 101.7(3)
N200 C221 C222 113.9(3)
C223 C221 C222 111.0(3)
N200 C221 H221 110.0
C223 C221 H221 110.0
C222 C221 H221 110.0
C260 C222 C221 113.2(3)
C260 C222 H22A 108.9
C221 C222 H22A 108.9
C260 C222 H22B 108.9
C221 C222 H22B 108.9
H22A C222 H22B 107.7
O202 C223 O203 122.0(3)
O202 C223 C221 127.3(3)
O203 C223 C221 110.6(3)
C220 C240 H24A 109.5
C220 C240 H24B 109.5
H24A C240 H24B 109.5
C220 C240 H24C 109.5
H24A C240 H24C 109.5
H24B C240 H24C 109.5
C220 C241 H24D 109.5
C220 C241 H24E 109.5
H24D C241 H24E 109.5
C220 C241 H24F 109.5
H24D C241 H24F 109.5
H24E C241 H24F 109.5
C222 C260 S200 115.4(2)
C222 C260 H26A 108.4
S200 C260 H26A 108.4
C222 C260 H26B 108.4
S200 C260 H26B 108.4
H26A C260 H26B 107.5
C213 N200 C221 126.4(3)
C213 N200 C220 121.8(3)
C221 N200 C220 111.8(2)
C223 O203 C220 113.6(2)

loop_
_geom_bond_atom_site_label_1
_geom_bond_atom_site_label_2
_geom_bond_distance
C20 S1 1.799(4)
C20 H20A 0.9600
C20 H20B 0.9600
C20 H20C 0.9600
C129 C119 1.506(6)
C129 H12A 0.9600
C129 H12B 0.9600
C129 H12C 0.9600
C160 S100 1.791(4)
C160 H16A 0.9600
C160 H16B 0.9600
C160 H16C 0.9600
C180 C119 1.512(5)
C180 H18A 0.9600
C180 H18B 0.9600
C180 H18C 0.9600
C291 S200 1.786(4)
C291 H29A 0.9600
C291 H29B 0.9600
C291 H29C 0.9600
C370 S300 1.805(4)
C370 H37A 0.9600
C370 H37B 0.9600
C370 H37C 0.9600
C420 N400 1.446(4)
C420 C490 1.524(4)
C420 C425 1.526(4)
C420 H420 0.9800
C421 O401 1.448(4)
C421 N400 1.492(4)
C421 C463 1.504(4)
C421 C461 1.505(4)
C425 C426 1.507(4)
C425 H42C 0.9700
C425 H42D 0.9700
C426 S400 1.806(3)
C426 H42A 0.9700
C426 H42B 0.9700
C460 S400 1.799(4)
C460 H46G 0.9600
C460 H46H 0.9600
C460 H46I 0.9600
C461 H46D 0.9600
C461 H46E 0.9600
C461 H46F 0.9600
C463 H46A 0.9600
C463 H46B 0.9600
C463 H46C 0.9600
C490 O402 1.199(4)
C490 O401 1.333(4)
C510 O500 1.220(4)
C510 N500 1.351(4)
C510 C507 1.507(4)
C520 O502 1.450(4)
C520 N500 1.485(4)
C520 C522 1.500(5)
C520 C521 1.502(5)
C521 H52D 0.9600
C521 H52E 0.9600
C521 H52F 0.9600
C522 H52A 0.9600
C522 H52B 0.9600
C522 H52C 0.9600
C530 O503 1.193(4)
C530 O502 1.336(4)
C530 C540 1.508(4)
C540 N500 1.454(4)
C540 C541 1.526(4)
C540 H540 0.9800
C541 C545 1.523(5)
C541 H54C 0.9700
C541 H54D 0.9700
C545 S500 1.802(3)
C545 H54A 0.9700
C545 H54B 0.9700
C580 S500 1.806(4)
C580 H58A 0.9600
C580 H58B 0.9600
C580 H58C 0.9600
C687 S600 1.803(4)
C687 H68A 0.9600
C687 H68B 0.9600
C687 H68C 0.9600
C690 C620 1.538(4)
C690 S600 1.792(3)
C690 H69A 0.9700
C690 H69B 0.9700
C780 C700 1.419(4)
C780 C704 1.425(4)
C780 C708 1.427(4)
C790 C715 1.530(4)
C790 S700 1.790(3)
C790 H79A 0.9700
C790 H79B 0.9700
C798 S700 1.800(3)
C798 H79C 0.9600
C798 H79D 0.9600
C798 H79E 0.9600
O305 C310 1.233(4)
O400 C410 1.210(4)
S200 C260 1.810(3)
C300 C301 1.356(5)
C300 C309 1.411(5)
C300 H300 0.9300
C301 C302 1.419(5)
C301 H301 0.9300
C302 C303 1.409(5)
C302 C307 1.423(4)
C303 C304 1.363(5)
C303 H303 0.9300
C304 C305 1.418(5)
C304 H304 0.9300
C305 C306 1.366(4)
C305 H305 0.9300
C306 C307 1.423(4)
C306 C310 1.505(4)
C307 C308 1.423(4)
C308 C309 1.365(4)
C308 H308 0.9300
C309 H309 0.9300
C310 N300 1.356(4)
C312 N300 1.461(4)
C312 C350 1.510(4)
C312 C313 1.538(5)
C312 H312 0.9800
C313 C360 1.522(4)
C313 H31A 0.9700
C313 H31B 0.9700
C326 O304 1.451(4)
C326 N300 1.477(4)
C326 C352 1.508(5)
C326 C351 1.513(5)
C350 O300 1.194(4)
C350 O304 1.346(4)
C351 H35A 0.9600
C351 H35B 0.9600
C351 H35C 0.9600
C352 H35D 0.9600
C352 H35E 0.9600
C352 H35F 0.9600
C360 S300 1.808(3)
C360 H36A 0.9700
C360 H36B 0.9700
C400 C409 1.360(4)
C400 C401 1.420(4)
C400 H400 0.9300
C401 C402 1.413(4)
C401 C406 1.420(4)
C402 C403 1.362(5)
C402 H402 0.9300
C403 C404 1.414(5)
C403 H403 0.9300
C404 C405 1.368(5)
C404 H404 0.9300
C405 C406 1.416(4)
C405 H405 0.9300
C406 C407 1.426(4)
C407 C408 1.367(4)
C407 C410 1.513(4)
C408 C409 1.411(4)
C408 H408 0.9300
C409 H409 0.9300
C410 N400 1.359(4)
C700 C701 1.363(4)
C700 H700 0.9300
C701 C702 1.400(5)
C701 H701 0.9300
C702 C703 1.360(5)
C702 H702 0.9300
C703 C704 1.412(4)
C703 H703 0.9300
C704 C705 1.422(4)
C705 C706 1.362(4)
C705 H705 0.9300
C706 C707 1.411(4)
C706 H706 0.9300
C707 C708 1.367(4)
C707 H707 0.9300
C708 C710 1.501(4)
C710 O700 1.216(4)
C710 N700 1.363(4)
C711 O702 1.442(4)
C711 N700 1.480(3)
C711 C712 1.511(4)
C711 C713 1.526(4)
C712 H71F 0.9600
C712 H71G 0.9600
C712 H71H 0.9600
C713 H71C 0.9600
C713 H71D 0.9600
C713 H71E 0.9600
C714 N700 1.450(4)
C714 C720 1.518(4)
C714 C715 1.524(4)
C714 H714 0.9800
C715 H71A 0.9700
C715 H71B 0.9700
C720 O703 1.182(4)
C720 O702 1.346(4)
C500 C509 1.364(4)
C500 C501 1.412(5)
C500 H500 0.9300
C501 C502 1.366(5)
C501 H501 0.9300
C502 C503 1.423(4)
C502 H502 0.9300
C503 C504 1.408(5)
C503 C508 1.418(4)
C504 C505 1.362(5)
C504 H504 0.9300
C505 C506 1.413(5)
C505 H505 0.9300
C506 C507 1.366(5)
C506 H506 0.9300
C507 C508 1.427(4)
C508 C509 1.417(5)
C509 H509 0.9300
C600 C609 1.366(5)
C600 C601 1.412(5)
C600 H600 0.9300
C601 C602 1.354(5)
C601 H601 0.9300
C602 C603 1.424(5)
C602 H602 0.9300
C603 C608 1.422(4)
C603 C604 1.423(4)
C604 C605 1.350(6)
C604 H604 0.9300
C605 C606 1.405(5)
C605 H605 0.9300
C606 C607 1.372(5)
C606 H606 0.9300
C607 C608 1.413(5)
C607 H607 0.9300
C608 C609 1.431(4)
C609 C610 1.507(4)
C610 O600 1.213(4)
C610 N600 1.359(4)
C611 O603 1.454(4)
C611 N600 1.485(4)
C611 C613 1.507(4)
C611 C612 1.508(5)
C612 H61A 0.9600
C612 H61B 0.9600
C612 H61C 0.9600
C613 H61D 0.9600
C613 H61E 0.9600
C613 H61F 0.9600
C614 O602 1.187(4)
C614 O603 1.335(4)
C614 C615 1.517(4)
C615 N600 1.447(4)
C615 C620 1.521(4)
C615 H615 0.9800
C620 H62A 0.9700
C620 H62B 0.9700
C017 C106 1.373(5)
C017 C108 1.419(5)
C017 H017 0.9300
C101 C102 1.365(6)
C101 C110 1.401(5)
C101 H101 0.9300
C102 C103 1.422(5)
C102 H102 0.9300
C103 C104 1.409(6)
C103 C108 1.417(5)
C104 C105 1.365(6)
C104 H104 0.9300
C105 C106 1.398(5)
C105 H105 0.9300
C106 H106 0.9300
C108 C109 1.420(5)
C109 C110 1.373(5)
C109 C111 1.512(5)
C110 H110 0.9300
C111 O100 1.237(4)
C111 N100 1.348(4)
C119 O103 1.447(4)
C119 N100 1.495(4)
C121 C125 1.522(5)
C121 C122 1.536(5)
C121 H12D 0.9700
C121 H12E 0.9700
C122 N100 1.455(5)
C122 C123 1.514(4)
C122 H122 0.9800
C123 O102 1.199(4)
C123 O103 1.342(4)
C125 S100 1.809(4)
C125 H12F 0.9700
C125 H12G 0.9700
C1 C3 1.366(5)
C1 C2 1.413(5)
C1 H1 0.9300
C2 C4 1.372(5)
C2 H2 0.9300
C3 C5 1.403(5)
C3 H3 0.9300
C4 C6 1.424(4)
C4 C11 1.504(4)
C5 C10 1.414(5)
C5 C6 1.426(4)
C6 C7 1.427(4)
C7 C8 1.367(4)
C7 H7 0.9300
C8 C9 1.412(5)
C8 H8 0.9300
C9 C10 1.356(5)
C9 H9 0.9300
C10 H10 0.9300
C11 O1 1.229(4)
C11 N1 1.354(4)
C12 O2 1.460(4)
C12 N1 1.478(4)
C12 C14 1.493(5)
C12 C13 1.523(4)
C13 H13A 0.9600
C13 H13B 0.9600
C13 H13C 0.9600
C14 H14A 0.9600
C14 H14B 0.9600
C14 H14C 0.9600
C15 O3 1.203(4)
C15 O2 1.333(4)
C15 C16 1.507(4)
C16 N1 1.456(4)
C16 C17 1.530(5)
C16 H16 0.9800
C17 C19 1.531(5)
C17 H17A 0.9700
C17 H17B 0.9700
C19 S1 1.797(3)
C19 H19A 0.9700
C19 H19B 0.9700
C201 C210 1.371(5)
C201 C202 1.411(5)
C201 H201 0.9300
C202 C203 1.377(4)
C202 H202 0.9300
C203 C204 1.418(5)
C203 C213 1.517(4)
C204 C205 1.423(4)
C204 C209 1.424(4)
C205 C206 1.368(5)
C205 H205 0.9300
C206 C207 1.403(5)
C206 H206 0.9300
C207 C208 1.368(5)
C207 H207 0.9300
C208 C209 1.407(5)
C208 H208 0.9300
C209 C210 1.417(5)
C210 H210 0.9300
C213 O201 1.233(4)
C213 N200 1.347(4)
C220 O203 1.447(4)
C220 N200 1.494(4)
C220 C240 1.505(5)
C220 C241 1.518(5)
C221 N200 1.464(4)
C221 C223 1.509(4)
C221 C222 1.533(5)
C221 H221 0.9800
C222 C260 1.519(5)
C222 H22A 0.9700
C222 H22B 0.9700
C223 O202 1.198(4)
C223 O203 1.337(4)
C240 H24A 0.9600
C240 H24B 0.9600
C240 H24C 0.9600
C241 H24D 0.9600
C241 H24E 0.9600
C241 H24F 0.9600
C260 H26A 0.9700
C260 H26B 0.9700

loop_
_geom_torsion_atom_site_label_1
_geom_torsion_atom_site_label_2
_geom_torsion_atom_site_label_3
_geom_torsion_atom_site_label_4
_geom_torsion
N400 C420 C425 C426 43.3(4)
C490 C420 C425 C426 -74.5(4)
C420 C425 C426 S400 70.3(4)
N400 C420 C490 O402 -177.1(3)
C425 C420 C490 O402 -50.6(4)
N400 C420 C490 O401 4.4(3)
C425 C420 C490 O401 130.9(3)
O503 C530 C540 N500 -176.9(3)
O502 C530 C540 N500 4.5(3)
O503 C530 C540 C541 -49.8(4)
O502 C530 C540 C541 131.7(3)
N500 C540 C541 C545 44.6(4)
C530 C540 C541 C545 -73.9(4)
C540 C541 C545 S500 73.3(4)
O500 C510 N500 C540 -173.5(3)
C507 C510 N500 C540 11.5(4)
O500 C510 N500 C520 13.5(5)
C507 C510 N500 C520 -161.5(3)
C530 C540 N500 C510 -177.5(3)
C541 C540 N500 C510 57.9(4)
C530 C540 N500 C520 -3.9(3)
C541 C540 N500 C520 -128.4(3)
O502 C520 N500 C510 176.0(3)
C522 C520 N500 C510 -68.5(4)
C521 C520 N500 C510 61.1(4)
O502 C520 N500 C540 2.0(3)
C522 C520 N500 C540 117.5(3)
C521 C520 N500 C540 -112.9(3)
O402 C490 O401 C421 178.6(3)
C420 C490 O401 C421 -2.8(3)
N400 C421 O401 C490 0.0(3)
C463 C421 O401 C490 -120.0(3)
C461 C421 O401 C490 117.0(3)
O503 C530 O502 C520 177.8(3)
C540 C530 O502 C520 -3.6(3)
N500 C520 O502 C530 1.0(3)
C522 C520 O502 C530 -118.7(3)
C521 C520 O502 C530 117.5(3)
C425 C426 S400 C460 170.9(3)
C541 C545 S500 C580 170.9(3)
C620 C690 S600 C687 166.9(2)
C715 C790 S700 C798 168.2(2)
C309 C300 C301 C302 1.3(6)
C300 C301 C302 C303 -179.2(4)
C300 C301 C302 C307 -0.5(5)
C301 C302 C303 C304 176.9(4)
C307 C302 C303 C304 -1.7(5)
C302 C303 C304 C305 2.7(6)
C303 C304 C305 C306 -0.5(5)
C304 C305 C306 C307 -2.4(5)
C304 C305 C306 C310 171.3(3)
C305 C306 C307 C308 -175.9(3)
C310 C306 C307 C308 10.5(5)
C305 C306 C307 C302 3.3(5)
C310 C306 C307 C302 -170.4(3)
C303 C302 C307 C306 -1.2(5)
C301 C302 C307 C306 -179.9(3)
C303 C302 C307 C308 178.0(3)
C301 C302 C307 C308 -0.7(5)
C306 C307 C308 C309 -179.6(3)
C302 C307 C308 C309 1.3(5)
C307 C308 C309 C300 -0.6(5)
C301 C300 C309 C308 -0.7(6)
C305 C306 C310 O305 -113.0(4)
C307 C306 C310 O305 60.7(5)
C305 C306 C310 N300 62.8(4)
C307 C306 C310 N300 -123.5(3)
N300 C312 C313 C360 -170.7(3)
C350 C312 C313 C360 75.3(3)
N300 C312 C350 O300 176.4(4)
C313 C312 C350 O300 -62.2(5)
N300 C312 C350 O304 -4.0(4)
C313 C312 C350 O304 117.3(3)
C312 C313 C360 S300 64.5(3)
C409 C400 C401 C402 179.2(4)
C409 C400 C401 C406 -0.6(5)
C406 C401 C402 C403 1.5(5)
C400 C401 C402 C403 -178.3(3)
C401 C402 C403 C404 -1.1(6)
C402 C403 C404 C405 -0.4(6)
C403 C404 C405 C406 1.4(5)
C404 C405 C406 C401 -1.0(5)
C404 C405 C406 C407 177.9(3)
C402 C401 C406 C405 -0.4(5)
C400 C401 C406 C405 179.3(3)
C402 C401 C406 C407 -179.4(3)
C400 C401 C406 C407 0.4(5)
C405 C406 C407 C408 -178.7(3)
C401 C406 C407 C408 0.2(5)
C405 C406 C407 C410 9.5(5)
C401 C406 C407 C410 -171.6(3)
C406 C407 C408 C409 -0.7(5)
C410 C407 C408 C409 171.2(3)
C401 C400 C409 C408 0.2(5)
C407 C408 C409 C400 0.5(5)
C408 C407 C410 O400 -114.7(4)
C406 C407 C410 O400 57.3(4)
C408 C407 C410 N400 62.4(4)
C406 C407 C410 N400 -125.6(3)
C704 C780 C700 C701 0.8(5)
C708 C780 C700 C701 -177.9(4)
C780 C700 C701 C702 -0.1(6)
C700 C701 C702 C703 -0.6(6)
C701 C702 C703 C704 0.5(6)
C702 C703 C704 C705 179.3(4)
C702 C703 C704 C780 0.3(5)
C700 C780 C704 C703 -0.9(5)
C708 C780 C704 C703 177.9(3)
C700 C780 C704 C705 -179.9(3)
C708 C780 C704 C705 -1.1(5)
C703 C704 C705 C706 -178.8(4)
C780 C704 C705 C706 0.2(5)
C704 C705 C706 C707 1.5(5)
C705 C706 C707 C708 -2.4(5)
C706 C707 C708 C780 1.5(5)
C706 C707 C708 C710 171.0(3)
C700 C780 C708 C707 179.0(3)
C704 C780 C708 C707 0.2(5)
C700 C780 C708 C710 9.4(5)
C704 C780 C708 C710 -169.4(3)
C707 C708 C710 O700 -116.4(4)
C780 C708 C710 O700 53.3(4)
C707 C708 C710 N700 60.0(4)
C780 C708 C710 N700 -130.3(3)
N700 C714 C715 C790 53.3(4)
C720 C714 C715 C790 -63.3(3)
S700 C790 C715 C714 154.4(2)
N700 C714 C720 O703 -178.1(3)
C715 C714 C720 O703 -52.8(4)
N700 C714 C720 O702 0.1(3)
C715 C714 C720 O702 125.4(3)
O305 C310 N300 C312 -165.4(3)
C306 C310 N300 C312 18.8(5)
O305 C310 N300 C326 8.4(5)
C306 C310 N300 C326 -167.4(3)
C350 C312 N300 C310 -175.8(3)
C313 C312 N300 C310 64.4(4)
C350 C312 N300 C326 9.8(3)
C313 C312 N300 C326 -110.0(3)
O304 C326 N300 C310 173.8(3)
C352 C326 N300 C310 59.3(4)
C351 C326 N300 C310 -71.0(4)
O304 C326 N300 C312 -11.6(3)
C352 C326 N300 C312 -126.1(3)
C351 C326 N300 C312 103.6(3)
O400 C410 N400 C420 -173.3(3)
C407 C410 N400 C420 9.7(4)
O400 C410 N400 C421 14.8(4)
C407 C410 N400 C421 -162.2(3)
C490 C420 N400 C410 -176.9(3)
C425 C420 N400 C410 59.0(4)
C490 C420 N400 C421 -4.4(3)
C425 C420 N400 C421 -128.5(3)
O401 C421 N400 C410 176.0(2)
C463 C421 N400 C410 -68.0(4)
C461 C421 N400 C410 61.7(4)
O401 C421 N400 C420 3.0(3)
C463 C421 N400 C420 119.0(3)
C461 C421 N400 C420 -111.3(3)
O700 C710 N700 C714 -175.7(3)
C708 C710 N700 C714 7.9(4)
O700 C710 N700 C711 15.9(4)
C708 C710 N700 C711 -160.5(3)
C720 C714 N700 C710 -170.9(3)
C715 C714 N700 C710 68.4(4)
C720 C714 N700 C711 -1.6(3)
C715 C714 N700 C711 -122.3(3)
O702 C711 N700 C710 172.5(2)
C712 C711 N700 C710 56.5(4)
C713 C711 N700 C710 -71.0(4)
O702 C711 N700 C714 2.4(3)
C712 C711 N700 C714 -113.6(3)
C713 C711 N700 C714 118.8(3)
O300 C350 O304 C326 176.4(3)
C312 C350 O304 C326 -3.2(4)
N300 C326 O304 C350 8.9(4)
C352 C326 O304 C350 127.0(3)
C351 C326 O304 C350 -111.1(3)
O703 C720 O702 C711 179.8(3)
C714 C720 O702 C711 1.5(3)
N700 C711 O702 C720 -2.3(3)
C712 C711 O702 C720 116.0(3)
C713 C711 O702 C720 -122.5(3)
C313 C360 S300 C370 75.7(3)
C509 C500 C501 C502 -0.4(6)
C500 C501 C502 C503 -0.7(5)
C501 C502 C503 C504 -178.6(3)
C501 C502 C503 C508 1.0(5)
C508 C503 C504 C505 -0.6(5)
C502 C503 C504 C505 178.9(3)
C503 C504 C505 C506 0.5(5)
C504 C505 C506 C507 -0.4(5)
C505 C506 C507 C508 0.5(5)
C505 C506 C507 C510 174.6(3)
O500 C510 C507 C506 -112.9(4)
N500 C510 C507 C506 62.2(4)
O500 C510 C507 C508 61.3(4)
N500 C510 C507 C508 -123.7(3)
C504 C503 C508 C509 179.5(3)
C502 C503 C508 C509 -0.1(5)
C504 C503 C508 C507 0.7(5)
C502 C503 C508 C507 -178.8(3)
C506 C507 C508 C509 -179.3(4)
C510 C507 C508 C509 6.7(5)
C506 C507 C508 C503 -0.7(5)
C510 C507 C508 C503 -174.6(3)
C501 C500 C509 C508 1.3(6)
C503 C508 C509 C500 -1.1(5)
C507 C508 C509 C500 177.6(3)
C609 C600 C601 C602 -1.9(5)
C600 C601 C602 C603 0.1(6)
C601 C602 C603 C608 1.1(5)
C601 C602 C603 C604 -177.0(4)
C608 C603 C604 C605 1.2(5)
C602 C603 C604 C605 179.4(4)
C603 C604 C605 C606 0.3(6)
C604 C605 C606 C607 -0.9(6)
C605 C606 C607 C608 -0.2(6)
C606 C607 C608 C603 1.7(5)
C606 C607 C608 C609 -178.0(3)
C604 C603 C608 C607 -2.2(5)
C602 C603 C608 C607 179.6(3)
C604 C603 C608 C609 177.5(3)
C602 C603 C608 C609 -0.7(5)
C601 C600 C609 C608 2.3(5)
C601 C600 C609 C610 172.6(3)
C607 C608 C609 C600 178.7(3)
C603 C608 C609 C600 -1.0(5)
C607 C608 C609 C610 8.3(5)
C603 C608 C609 C610 -171.3(3)
C600 C609 C610 O600 -117.6(4)
C608 C609 C610 O600 52.9(4)
C600 C609 C610 N600 59.4(4)
C608 C609 C610 N600 -130.1(3)
O602 C614 C615 N600 -178.3(3)
O603 C614 C615 N600 0.1(3)
O602 C614 C615 C620 -53.0(4)
O603 C614 C615 C620 125.3(3)
N600 C615 C620 C690 52.7(4)
C614 C615 C620 C690 -63.7(4)
S600 C690 C620 C615 152.1(2)
O600 C610 N600 C615 -175.0(3)
C609 C610 N600 C615 8.1(4)
O600 C610 N600 C611 15.9(4)
C609 C610 N600 C611 -161.0(3)
C614 C615 N600 C610 -171.3(3)
C620 C615 N600 C610 68.0(4)
C614 C615 N600 C611 -1.5(3)
C620 C615 N600 C611 -122.2(3)
O603 C611 N600 C610 172.9(3)
C613 C611 N600 C610 58.1(4)
C612 C611 N600 C610 -71.4(4)
O603 C611 N600 C615 2.2(3)
C613 C611 N600 C615 -112.5(3)
C612 C611 N600 C615 117.9(3)
O602 C614 O603 C611 179.8(3)
C615 C614 O603 C611 1.3(3)
N600 C611 O603 C614 -2.1(3)
C613 C611 O603 C614 115.1(3)
C612 C611 O603 C614 -121.7(3)
C110 C101 C102 C103 -1.1(6)
C101 C102 C103 C104 176.5(4)
C101 C102 C103 C108 -2.4(6)
C108 C103 C104 C105 -2.3(6)
C102 C103 C104 C105 178.8(4)
C103 C104 C105 C106 1.5(6)
C108 C017 C106 C105 0.3(6)
C104 C105 C106 C017 -0.4(6)
C104 C103 C108 C017 2.1(5)
C102 C103 C108 C017 -179.0(3)
C104 C103 C108 C109 -175.9(3)
C102 C103 C108 C109 3.0(5)
C106 C017 C108 C103 -1.1(5)
C106 C017 C108 C109 176.7(4)
C103 C108 C109 C110 -0.2(5)
C017 C108 C109 C110 -178.0(3)
C103 C108 C109 C111 -172.6(3)
C017 C108 C109 C111 9.5(5)
C108 C109 C110 C101 -3.4(5)
C111 C109 C110 C101 169.2(3)
C102 C101 C110 C109 4.1(6)
C110 C109 C111 O100 -105.5(4)
C108 C109 C111 O100 67.1(5)
C110 C109 C111 N100 70.8(4)
C108 C109 C111 N100 -116.6(4)
C125 C121 C122 N100 -170.3(3)
C125 C121 C122 C123 75.5(4)
N100 C122 C123 O102 -178.7(3)
C121 C122 C123 O102 -57.1(4)
N100 C122 C123 O103 -1.3(3)
C121 C122 C123 O103 120.3(3)
C122 C121 C125 S100 65.1(3)
O100 C111 N100 C122 -169.4(3)
C109 C111 N100 C122 14.4(5)
O100 C111 N100 C119 10.6(5)
C109 C111 N100 C119 -165.6(3)
C123 C122 N100 C111 -174.9(3)
C121 C122 N100 C111 65.5(4)
C123 C122 N100 C119 5.1(3)
C121 C122 N100 C119 -114.5(3)
O103 C119 N100 C111 173.2(3)
C129 C119 N100 C111 57.4(4)
C180 C119 N100 C111 -72.4(4)
O103 C119 N100 C122 -6.8(3)
C129 C119 N100 C122 -122.6(3)
C180 C119 N100 C122 107.6(3)
O102 C123 O103 C119 174.5(3)
C122 C123 O103 C119 -3.1(4)
N100 C119 O103 C123 5.9(3)
C129 C119 O103 C123 124.5(3)
C180 C119 O103 C123 -112.2(3)
C121 C125 S100 C160 74.4(3)
C3 C1 C2 C4 -1.3(6)
C2 C1 C3 C5 2.7(6)
C1 C2 C4 C6 -0.5(5)
C1 C2 C4 C11 174.2(3)
C1 C3 C5 C10 176.0(4)
C1 C3 C5 C6 -2.3(6)
C2 C4 C6 C5 0.8(5)
C11 C4 C6 C5 -173.8(3)
C2 C4 C6 C7 -175.6(3)
C11 C4 C6 C7 9.8(5)
C3 C5 C6 C4 0.5(5)
C10 C5 C6 C4 -177.8(3)
C3 C5 C6 C7 177.1(3)
C10 C5 C6 C7 -1.3(5)
C4 C6 C7 C8 178.0(3)
C5 C6 C7 C8 1.6(5)
C6 C7 C8 C9 -0.9(5)
C7 C8 C9 C10 -0.2(6)
C8 C9 C10 C5 0.6(6)
C3 C5 C10 C9 -178.1(4)
C6 C5 C10 C9 0.2(5)
C2 C4 C11 O1 -112.3(4)
C6 C4 C11 O1 62.3(5)
C2 C4 C11 N1 63.2(4)
C6 C4 C11 N1 -122.1(3)
O3 C15 C16 N1 177.3(4)
O2 C15 C16 N1 -4.8(4)
O3 C15 C16 C17 -60.1(5)
O2 C15 C16 C17 117.8(3)
N1 C16 C17 C19 -168.1(3)
C15 C16 C17 C19 76.9(3)
C16 C17 C19 S1 65.0(3)
O1 C11 N1 C16 -168.4(3)
C4 C11 N1 C16 16.1(5)
O1 C11 N1 C12 7.8(5)
C4 C11 N1 C12 -167.7(3)
C15 C16 N1 C11 -174.9(3)
C17 C16 N1 C11 64.3(4)
C15 C16 N1 C12 8.6(3)
C17 C16 N1 C12 -112.2(3)
O2 C12 N1 C11 174.3(3)
C14 C12 N1 C11 59.5(4)
C13 C12 N1 C11 -71.2(4)
O2 C12 N1 C16 -9.0(3)
C14 C12 N1 C16 -123.8(3)
C13 C12 N1 C16 105.5(3)
O3 C15 O2 C12 177.3(3)
C16 C15 O2 C12 -0.7(4)
N1 C12 O2 C15 5.8(4)
C14 C12 O2 C15 124.4(3)
C13 C12 O2 C15 -113.3(3)
C17 C19 S1 C20 78.3(3)
C210 C201 C202 C203 2.3(5)
C201 C202 C203 C204 -2.2(5)
C201 C202 C203 C213 169.4(3)
C202 C203 C204 C205 -177.8(3)
C213 C203 C204 C205 10.9(5)
C202 C203 C204 C209 -0.4(5)
C213 C203 C204 C209 -171.6(3)
C203 C204 C205 C206 178.7(4)
C209 C204 C205 C206 1.3(5)
C204 C205 C206 C207 -1.5(6)
C205 C206 C207 C208 1.0(6)
C206 C207 C208 C209 -0.3(6)
C207 C208 C209 C210 179.1(3)
C207 C208 C209 C204 0.1(5)
C203 C204 C209 C208 -178.1(3)
C205 C204 C209 C208 -0.6(5)
C203 C204 C209 C210 2.8(5)
C205 C204 C209 C210 -179.6(3)
C202 C201 C210 C209 0.1(6)
C208 C209 C210 C201 178.3(4)
C204 C209 C210 C201 -2.7(5)
C202 C203 C213 O201 -108.5(4)
C204 C203 C213 O201 62.9(5)
C202 C203 C213 N200 68.3(4)
C204 C203 C213 N200 -120.2(4)
N200 C221 C222 C260 -171.8(3)
C223 C221 C222 C260 74.1(3)
N200 C221 C223 O202 -178.0(3)
C222 C221 C223 O202 -56.5(4)
N200 C221 C223 O203 0.2(3)
C222 C221 C223 O203 121.7(3)
C221 C222 C260 S200 62.5(3)
C291 S200 C260 C222 72.6(3)
O201 C213 N200 C221 -168.1(3)
C203 C213 N200 C221 15.1(5)
O201 C213 N200 C220 10.8(5)
C203 C213 N200 C220 -165.9(3)
C223 C221 N200 C213 -177.2(3)
C222 C221 N200 C213 63.3(4)
C223 C221 N200 C220 3.8(3)
C222 C221 N200 C220 -115.8(3)
O203 C220 N200 C213 174.9(3)
C240 C220 N200 C213 58.8(4)
C241 C220 N200 C213 -70.6(4)
O203 C220 N200 C221 -6.0(3)
C240 C220 N200 C221 -122.1(3)
C241 C220 N200 C221 108.6(3)
O202 C223 O203 C220 174.1(3)
C221 C223 O203 C220 -4.2(4)
N200 C220 O203 C223 6.2(3)
C240 C220 O203 C223 124.7(3)
C241 C220 O203 C223 -112.4(3)
